data_7219964
loop_
_publ_author_name
'Husain, Ahmad'
'Oliver, Clive L.'

_publ_section_title
;
 Novel mixed 1D--2D lanthanide coordination polymers based on
 p-sulfonatocalix[4]arene and 4,4&#x2032;-bipyridine-N,N&#x2032;-dioxide
 where p-sulfonatocalix[4]arene acts as a guest
;
_journal_issue 15
_journal_name_full CrystEngComm
_journal_page_first 3023
_journal_paper_doi 10.1039/C5CE00153F
_journal_volume 17
_journal_year 2015
_chemical_formula_sum 'C78 H105 N14 Nd3 O61 S4'
_chemical_formula_weight 2774.61
_space_group_crystal_system triclinic
_space_group_IT_number 2
_space_group_name_Hall '-P 1'
_space_group_name_H-M_alt 'P -1'
_symmetry_space_group_name_Hall '-P 1'
_symmetry_space_group_name_H-M 'P -1'
_atom_sites_solution_hydrogens mixed
_atom_sites_solution_primary direct
_audit_creation_date 2015-02-12
_audit_creation_method
;
Olex2 1.2
(compiled 2015.01.26 svn.r3150 for OlexSys, GUI svn.r4998)
;
_audit_update_record
;
2015-03-16 deposited with the CCDC.
2015-03-20 downloaded from the CCDC.
;
_cell_angle_alpha 116.971(2)
_cell_angle_beta 91.384(2)
_cell_angle_gamma 90.880(2)
_cell_formula_units_Z 2
_cell_length_a 15.9870(15)
_cell_length_b 18.7220(18)
_cell_length_c 19.3040(19)
_cell_measurement_reflns_used 4920
_cell_measurement_temperature 173
_cell_measurement_theta_max 25.13
_cell_measurement_theta_min 2.51
_cell_volume 5145.7(9)
_computing_molecular_graphics 'Olex2 (Dolomanov et al., 2009)'
_computing_publication_material 'Olex2 (Dolomanov et al., 2009)'
_computing_structure_refinement 'ShelXL (Sheldrick, 2008)'
_computing_structure_solution 'ShelXS (Sheldrick, 2008)'
_diffrn_ambient_temperature 173.0
_diffrn_measured_fraction_theta_full 1.000
_diffrn_measured_fraction_theta_max 0.990
_diffrn_measurement_device_type 'Bruker APEX-II CCD'
_diffrn_measurement_method '\f and \w scans'
_diffrn_radiation_monochromator graphite
_diffrn_radiation_type MoK\a
_diffrn_radiation_wavelength 0.71073
_diffrn_reflns_av_unetI/netI 0.0788
_diffrn_reflns_Laue_measured_fraction_full 1.000
_diffrn_reflns_Laue_measured_fraction_max 0.990
_diffrn_reflns_limit_h_max 21
_diffrn_reflns_limit_h_min -21
_diffrn_reflns_limit_k_max 22
_diffrn_reflns_limit_k_min -25
_diffrn_reflns_limit_l_max 25
_diffrn_reflns_limit_l_min 0
_diffrn_reflns_number 25582
_diffrn_reflns_point_group_measured_fraction_full 1.000
_diffrn_reflns_point_group_measured_fraction_max 0.990
_diffrn_reflns_theta_full 25.242
_diffrn_reflns_theta_max 28.441
_diffrn_reflns_theta_min 1.184
_diffrn_standards_number 0
_exptl_absorpt_coefficient_mu 1.688
_exptl_absorpt_correction_T_max 0.9553
_exptl_absorpt_correction_T_min 0.8498
_exptl_absorpt_correction_type multi-scan
_exptl_absorpt_process_details
;
SADABS-2008/1 (Bruker,2008) was used for absorption correction.
wR2(int) was 0.0927 before and 0.0770 after correction.
The Ratio of minimum to maximum transmission is 0.8896.
The \l/2 correction factor is 0.0015.
;
_exptl_crystal_colour 'light yellow'
_exptl_crystal_colour_modifier light
_exptl_crystal_colour_primary yellow
_exptl_crystal_density_diffrn 1.783
_exptl_crystal_description block
_exptl_crystal_F_000 2780
_exptl_crystal_size_max 0.52
_exptl_crystal_size_mid 0.27
_exptl_crystal_size_min 0.12
_refine_diff_density_max 1.291
_refine_diff_density_min -0.882
_refine_diff_density_rms 0.178
_refine_ls_extinction_method none
_refine_ls_goodness_of_fit_ref 1.033
_refine_ls_hydrogen_treatment mixed
_refine_ls_matrix_type full
_refine_ls_number_parameters 1503
_refine_ls_number_reflns 25582
_refine_ls_number_restraints 1283
_refine_ls_restrained_S_all 1.010
_refine_ls_R_factor_all 0.0737
_refine_ls_R_factor_gt 0.0471
_refine_ls_shift/su_max 0.002
_refine_ls_shift/su_mean 0.000
_refine_ls_structure_factor_coef Fsqd
_refine_ls_weighting_details 'w=1/[\s^2^(Fo^2^)+(0.0537P)^2^+2.2591P] where P=(Fo^2^+2Fc^2^)/3'
_refine_ls_weighting_scheme calc
_refine_ls_wR_factor_gt 0.1034
_refine_ls_wR_factor_ref 0.1143
_reflns_Friedel_coverage 0.000
_reflns_number_gt 19785
_reflns_number_total 25582
_reflns_threshold_expression 'I > 2\s(I)'
_cod_data_source_file c5ce00153f2.cif
_cod_data_source_block 2
_cod_depositor_comments 'Adding full bibliography for 7219964--7219965.cif.'
_cod_database_code 7219964
_shelx_space_group_comment
;
The symmetry employed for this shelxl refinement is uniquely defined
by the following loop, which should always be used as a source of
symmetry information in preference to the above space-group names.
They are only intended as comments.
;
_shelx_estimated_absorpt_t_max 0.823
_shelx_estimated_absorpt_t_min 0.474
_olex2_refinement_description
;
1. Twinned data refinement
 Scales: 0.5075(6) 0.4925(6)
2. Fixed Uiso
 At 1.2 times of:
  All C(H) groups, All C(H,H) groups, All O(H,H,H,H,H,H,H,H,H,H,H,H,H,H) groups
 At 1.5 times of:
  All O(H) groups, All O(H,H) groups
3. Restrained distances
 O11-H11B = O11-H11A
 0.87 with sigma of 0.02
 O12-H12A = O12-H12B
 0.87 with sigma of 0.02
 O17-H17A = O17-H17B
 0.87 with sigma of 0.02
 O24-H24B = O24-H24A
 0.87 with sigma of 0.02
 O50-H50A = O50-H50B
 0.87 with sigma of 0.02
 O52-H52B = O52-H52A
 0.87 with sigma of 0.02
 O51-H51A = O51-H51B
 0.87 with sigma of 0.02
 H11B-H11A
 1.35 with sigma of 0.04
 H12A-H12B
 1.35 with sigma of 0.04
 H17A-H17B
 1.35 with sigma of 0.04
 H24B-H24A
 1.35 with sigma of 0.04
 H50A-H50B
 1.35 with sigma of 0.04
 H52B-H52A
 1.35 with sigma of 0.04
 H51A-H51B
 1.35 with sigma of 0.04
4. Rigid bond restraints
 All non-hydrogen atoms
 with sigma for 1-2 distances of 0.01 and sigma for 1-3 distances of 0.01
5. Uiso/Uaniso restraints and constraints
All non-hydrogen atoms have similar U: within 1.7A with sigma of 0.04 and sigma
for terminal atoms of 0.08
6. Others
 Sof(O57B)=1-FVAR(1)
 Sof(O57A)=FVAR(1)
 Sof(O58B)=1-FVAR(2)
 Sof(O58A)=FVAR(2)
 Sof(O59B)=1-FVAR(3)
 Sof(O59A)=FVAR(3)
 Sof(O60B)=1-FVAR(4)
 Sof(O60A)=FVAR(4)
 Sof(O61B)=1-FVAR(5)
 Sof(O61A)=FVAR(5)
7.a Free rotating group:
 O53(H53A,H53B), O54(H54), O55(H55A,H55B)
7.b Rotating group:
 O14(H14A,H14B), O15(H15A,H15B), O16(H16A,H16B), O23(H23A,H23B), O25(H25A,
 H25B), O26(H26A,H26B), O27(H27A,H27B)
7.c Secondary CH2 refined with riding coordinates:
 C47(H47A,H47B), C54(H54A,H54B), C61(H61A,H61B), C68(H68A,H68B)
7.d Aromatic/amide H refined with riding coordinates:
 C1(H1), C2(H2), C4(H4), C5(H5), C6(H6), C7(H7), C9(H9), C10(H10), C11(H11),
 C12(H12), C14(H14), C15(H15), C16(H16), C17(H17), C19(H19), C20(H20), C21(H21),
  C22(H22), C24(H24), C25(H25), C26(H26), C27(H27), C29(H29), C30(H30),
 C31(H31), C32(H32), C34(H34), C35(H35), C36(H36), C37(H37), C39(H39), C40(H40),
  C41(H41A), C43(H43A), C49(H49), C51(H51), C56(H56), C58(H58), C63(H63),
 C65(H65), C69(H69), C70(H70), C72(H72), C73(H73), C74(H74), C75(H75), C77(H77),
  C78(H78)
7.e Idealised tetrahedral OH refined as rotating group:
 O41(H41), O43(H43), O44(H44)
;
_shelx_shelxl_version_number 2014/7
_olex2_submission_original_sample_id 2
_olex2_submission_special_instructions 'No special instructions were received'

loop_
_space_group_symop_operation_xyz
'x, y, z'
'-x, -y, -z'

loop_
_atom_site_label
_atom_site_type_symbol
_atom_site_fract_x
_atom_site_fract_y
_atom_site_fract_z
_atom_site_U_iso_or_equiv
_atom_site_adp_type
_atom_site_occupancy
_atom_site_site_symmetry_order
_atom_site_calc_flag
_atom_site_refinement_flags_posn
_atom_site_refinement_flags_adp
_atom_site_refinement_flags_occupancy
_atom_site_disorder_assembly
_atom_site_disorder_group
Nd1 Nd 0.75437(2) 0.15754(2) 0.81941(2) 0.01682(7) Uani 1 1 d . U . . .
Nd2 Nd 0.37263(2) 0.40114(2) 0.62861(2) 0.01767(7) Uani 1 1 d . U . . .
Nd3 Nd 1.10896(2) 0.39166(2) 0.27810(2) 0.01606(7) Uani 1 1 d . U . . .
S1 S 0.96858(9) 0.25476(8) 0.11241(8) 0.0216(3) Uani 1 1 d . U . . .
S2 S 0.48408(11) 0.29992(10) 0.21958(12) 0.0361(4) Uani 1 1 d . U . . .
S3 S 0.53094(10) 0.25615(8) 0.62301(9) 0.0234(3) Uani 1 1 d . U . . .
S4 S 1.01586(9) 0.32339(9) 0.53399(9) 0.0245(3) Uani 1 1 d . U . . .
O1 O 0.7901(3) 0.0394(2) 0.8359(2) 0.0265(9) Uani 1 1 d . U . . .
O2 O 0.8913(3) 0.1177(3) 0.7597(2) 0.0295(10) Uani 1 1 d . U . . .
O3 O 0.7208(3) 0.0395(2) 0.6919(2) 0.0237(9) Uani 1 1 d . U . . .
O4 O 0.6200(3) 0.1018(3) 0.8332(2) 0.0268(9) Uani 1 1 d . U . . .
O5 O 0.7724(3) 0.1894(2) 0.6991(2) 0.0253(9) Uani 1 1 d . U . . .
O6 O 0.8261(3) 0.3011(3) 0.7068(3) 0.0420(12) Uani 1 1 d . U . . .
O7 O 0.8122(3) 0.2855(2) 0.8111(3) 0.0308(10) Uani 1 1 d . U . . .
O8 O 0.6953(3) 0.2767(3) 0.9422(3) 0.0306(10) Uani 1 1 d . U . . .
O9 O 0.7368(3) 0.1807(3) 0.9664(3) 0.0304(10) Uani 1 1 d . U . . .
O10 O 0.6889(3) 0.2898(3) 1.0595(3) 0.0442(13) Uani 1 1 d . U . . .
O11 O 0.8761(3) 0.2312(3) 0.9124(3) 0.0293(10) Uani 1 1 d D U . . .
O12 O 0.6325(3) 0.2242(3) 0.7912(3) 0.0298(10) Uani 1 1 d D U . . .
O13 O 0.3423(3) 0.4203(3) 0.7579(3) 0.0366(11) Uani 1 1 d . U . . .
O14 O 0.2185(2) 0.4102(3) 0.6438(2) 0.0266(9) Uani 1 1 d . U . . .
H14A H 0.1941 0.4176 0.6057 0.040 Uiso 1 1 d GR . . . .
H14B H 0.2068 0.4512 0.6890 0.040 Uiso 1 1 d GR . . . .
O15 O 0.3406(3) 0.5423(2) 0.6711(3) 0.0307(10) Uani 1 1 d . U . . .
H15A H 0.3881 0.5735 0.6814 0.046 Uiso 1 1 d GR . . . .
H15B H 0.3109 0.5621 0.7151 0.046 Uiso 1 1 d GR . . . .
O16 O 0.4829(3) 0.4883(2) 0.7239(3) 0.0264(9) Uani 1 1 d . U . . .
H16A H 0.4823 0.5380 0.7283 0.040 Uiso 1 1 d GR . . . .
H16B H 0.5336 0.4686 0.7086 0.040 Uiso 1 1 d GR . . . .
O17 O 0.3110(3) 0.2661(3) 0.6113(3) 0.0344(10) Uani 1 1 d D U . . .
O18 O 0.2868(2) 0.3700(2) 0.5027(2) 0.0251(9) Uani 1 1 d . U . . .
O19 O 0.3826(3) 0.2840(2) 0.4838(3) 0.0276(9) Uani 1 1 d . U . . .
O20 O 0.3248(3) 0.2924(3) 0.3847(3) 0.0352(11) Uani 1 1 d . U . . .
O21 O 0.4527(2) 0.4462(2) 0.5539(2) 0.0240(9) Uani 1 1 d . U . . .
O22 O 1.0088(2) 0.3711(3) 0.3537(3) 0.0292(10) Uani 1 1 d . U . . .
O23 O 1.1641(3) 0.3393(3) 0.3673(3) 0.0290(10) Uani 1 1 d . U . . .
H23A H 1.1574 0.3746 0.4159 0.043 Uiso 1 1 d GR . . . .
H23B H 1.2178 0.3303 0.3600 0.043 Uiso 1 1 d GR . . . .
O24 O 1.1528(3) 0.5227(2) 0.3799(3) 0.0263(9) Uani 1 1 d D U . . .
O25 O 1.2667(2) 0.3963(2) 0.2795(2) 0.0235(8) Uani 1 1 d . U . . .
H25A H 1.2865 0.3838 0.3150 0.035 Uiso 1 1 d GR . . . .
H25B H 1.2843 0.4447 0.2901 0.035 Uiso 1 1 d GR . . . .
O26 O 1.0068(3) 0.4947(2) 0.2855(2) 0.0269(9) Uani 1 1 d . U . . .
H26A H 0.9788 0.5117 0.3289 0.040 Uiso 1 1 d GR . . . .
H26B H 0.9706 0.4736 0.2455 0.040 Uiso 1 1 d GR . . . .
O27 O 1.1533(3) 0.2551(2) 0.1920(3) 0.0319(10) Uani 1 1 d . U . . .
H27A H 1.2076 0.2552 0.1878 0.048 Uiso 1 1 d GR . . . .
H27B H 1.1292 0.2390 0.1461 0.048 Uiso 1 1 d GR . . . .
O28 O 1.1495(3) 0.4294(3) 0.1804(2) 0.0276(9) Uani 1 1 d . U . . .
O29 O 0.9931(2) 0.3275(2) 0.1839(2) 0.0237(9) Uani 1 1 d . U . . .
O30 O 1.0428(3) 0.2151(2) 0.0698(2) 0.0280(10) Uani 1 1 d . U . . .
O31 O 0.9070(3) 0.2721(2) 0.0655(2) 0.0265(9) Uani 1 1 d . U . . .
O32 O 0.5199(5) 0.3202(5) 0.1640(6) 0.106(3) Uani 1 1 d . U . . .
O33 O 0.3978(3) 0.2807(3) 0.2116(4) 0.0584(16) Uani 1 1 d . U . . .
O34 O 0.5040(4) 0.3665(3) 0.2975(4) 0.079(2) Uani 1 1 d . U . . .
O35 O 0.4985(3) 0.3261(2) 0.6170(2) 0.0245(9) Uani 1 1 d . U . . .
O36 O 0.4618(3) 0.2071(3) 0.6291(3) 0.0341(11) Uani 1 1 d . U . . .
O37 O 0.5934(3) 0.2799(2) 0.6857(2) 0.0302(10) Uani 1 1 d . U . . .
O38 O 0.9695(3) 0.3869(2) 0.5272(3) 0.0310(10) Uani 1 1 d . U . . .
O39 O 1.0154(3) 0.3317(3) 0.6126(3) 0.0447(13) Uani 1 1 d . U . . .
O40 O 1.1008(3) 0.3211(2) 0.5062(3) 0.0291(10) Uani 1 1 d . U . . .
O41 O 0.6903(3) 0.0333(3) 0.3389(3) 0.0417(12) Uani 1 1 d . U . . .
H41 H 0.6688 0.0327 0.2985 0.063 Uiso 1 1 calc GR . . . .
O42 O 0.6480(3) 0.0137(3) 0.2018(3) 0.0457(13) Uani 1 1 d . U . . .
O43 O 0.8086(3) 0.0189(2) 0.1947(3) 0.0276(10) Uani 1 1 d . U . . .
H43 H 0.7562 0.0193 0.1912 0.041 Uiso 1 1 calc GR . . . .
O44 O 0.8538(3) 0.0117(3) 0.3262(3) 0.0414(13) Uani 1 1 d . U . . .
H44 H 0.8270 0.0115 0.2881 0.062 Uiso 1 1 calc GR . . . .
O45 O 0.1389(3) 0.4976(3) 0.7773(3) 0.0379(11) Uani 1 1 d . U . . .
O46 O 0.3537(3) 0.5034(3) 1.2515(3) 0.0315(10) Uani 1 1 d . U . . .
O47 O 0.0416(7) 0.2732(4) 0.8198(5) 0.114(3) Uani 1 1 d . U . . .
O48 O 0.0597(5) 0.2184(4) 0.8907(4) 0.0742(19) Uani 1 1 d . U . . .
O49 O 0.1363(9) 0.1907(11) 0.7918(7) 0.241(9) Uani 1 1 d . U . . .
N1 N 0.8481(3) 0.0285(3) 0.8804(3) 0.0187(10) Uani 1 1 d . U . . .
N2 N 0.9180(3) 0.0856(3) 0.6875(3) 0.0238(11) Uani 1 1 d . U . . .
N3 N 0.6601(3) 0.0285(3) 0.6397(3) 0.0209(10) Uani 1 1 d . U . . .
N4 N 0.5893(3) 0.0745(3) 0.8796(3) 0.0236(10) Uani 1 1 d . U . . .
N5 N 0.7070(3) 0.2500(3) 0.9906(3) 0.0254(11) Uani 1 1 d . U . . .
N6 N 0.8035(3) 0.2592(3) 0.7380(3) 0.0279(11) Uani 1 1 d . U . . .
N7 N 0.3889(3) 0.4433(4) 0.8225(3) 0.0332(13) Uani 1 1 d . U . . .
N8 N 0.3315(3) 0.3148(3) 0.4557(3) 0.0235(10) Uani 1 1 d . U . . .
N9 N 0.5297(3) 0.4324(3) 0.5277(3) 0.0216(10) Uani 1 1 d . U . . .
N10 N 0.9299(3) 0.3819(3) 0.3748(3) 0.0232(10) Uani 1 1 d . U . . .
N11 N 1.1054(3) 0.4483(3) 0.1327(3) 0.0227(10) Uani 1 1 d . U . . .
N12 N 0.1648(3) 0.4935(3) 0.8414(3) 0.0286(11) Uani 1 1 d . U . . .
N13 N 0.3328(3) 0.4970(3) 1.1808(3) 0.0250(11) Uani 1 1 d . U . . .
N14 N 0.0815(6) 0.2282(6) 0.8334(5) 0.077(2) Uani 1 1 d . U . . .
C1 C 0.8285(4) -0.0159(4) 0.9171(4) 0.0248(12) Uani 1 1 d . U . . .
H1 H 0.7737 -0.0388 0.9108 0.030 Uiso 1 1 calc R . . . .
C2 C 0.8869(4) -0.0284(4) 0.9634(4) 0.0259(13) Uani 1 1 d . U . . .
H2 H 0.8722 -0.0601 0.9884 0.031 Uiso 1 1 calc R . . . .
C3 C 0.9682(4) 0.0051(3) 0.9742(3) 0.0206(12) Uani 1 1 d . U . . .
C4 C 0.9860(4) 0.0511(3) 0.9360(3) 0.0226(12) Uani 1 1 d . U . . .
H4 H 1.0400 0.0758 0.9427 0.027 Uiso 1 1 calc R . . . .
C5 C 0.9261(4) 0.0612(3) 0.8886(3) 0.0224(12) Uani 1 1 d . U . . .
H5 H 0.9398 0.0913 0.8616 0.027 Uiso 1 1 calc R . . . .
C6 C 0.9047(4) 0.0076(4) 0.6404(4) 0.0269(13) Uani 1 1 d . U . . .
H6 H 0.8737 -0.0245 0.6578 0.032 Uiso 1 1 calc R . . . .
C7 C 0.9360(4) -0.0270(4) 0.5661(4) 0.0252(13) Uani 1 1 d . U . . .
H7 H 0.9255 -0.0825 0.5332 0.030 Uiso 1 1 calc R . . . .
C8 C 0.9824(4) 0.0176(4) 0.5387(3) 0.0221(12) Uani 1 1 d . U . . .
C9 C 0.9936(4) 0.0991(4) 0.5903(4) 0.0280(14) Uani 1 1 d . U . . .
H9 H 1.0244 0.1327 0.5745 0.034 Uiso 1 1 calc R . . . .
C10 C 0.9610(4) 0.1317(4) 0.6632(4) 0.0306(14) Uani 1 1 d . U . . .
H10 H 0.9689 0.1875 0.6966 0.037 Uiso 1 1 calc R . . . .
C11 C 0.6755(4) -0.0124(3) 0.5629(3) 0.0246(12) Uani 1 1 d . U . . .
H11 H 0.7297 -0.0325 0.5471 0.030 Uiso 1 1 calc R . . . .
C12 C 0.6135(4) -0.0251(3) 0.5078(3) 0.0243(12) Uani 1 1 d . U . . .
H12 H 0.6247 -0.0554 0.4543 0.029 Uiso 1 1 calc R . . . .
C13 C 0.5341(4) 0.0058(3) 0.5292(3) 0.0204(11) Uani 1 1 d . U . . .
C14 C 0.5206(4) 0.0441(4) 0.6075(4) 0.0261(13) Uani 1 1 d . U . . .
H14 H 0.4664 0.0635 0.6243 0.031 Uiso 1 1 calc R . . . .
C15 C 0.5829(4) 0.0558(3) 0.6630(3) 0.0238(12) Uani 1 1 d . U . . .
H15 H 0.5716 0.0826 0.7168 0.029 Uiso 1 1 calc R . . . .
C16 C 0.5396(5) 0.1208(4) 0.9372(4) 0.0367(16) Uani 1 1 d . U . . .
H16 H 0.5288 0.1737 0.9452 0.044 Uiso 1 1 calc R . . . .
C17 C 0.5043(5) 0.0929(4) 0.9845(4) 0.0401(17) Uani 1 1 d . U . . .
H17 H 0.4696 0.1270 1.0248 0.048 Uiso 1 1 calc R . . . .
C18 C 0.5182(4) 0.0158(4) 0.9750(3) 0.0220(12) Uani 1 1 d . U . . .
C19 C 0.5714(4) -0.0305(3) 0.9146(3) 0.0225(12) Uani 1 1 d . U . . .
H19 H 0.5841 -0.0831 0.9062 0.027 Uiso 1 1 calc R . . . .
C20 C 0.6049(4) -0.0011(3) 0.8680(3) 0.0228(12) Uani 1 1 d . U . . .
H20 H 0.6396 -0.0339 0.8269 0.027 Uiso 1 1 calc R . . . .
C21 C 0.4264(5) 0.3868(5) 0.8361(4) 0.0466(18) Uani 1 1 d . U . . .
H21 H 0.4228 0.3321 0.7984 0.056 Uiso 1 1 calc R . . . .
C22 C 0.4704(5) 0.4098(5) 0.9063(4) 0.052(2) Uani 1 1 d . U . . .
H22 H 0.4966 0.3699 0.9160 0.063 Uiso 1 1 calc R . . . .
C23 C 0.4773(4) 0.4880(5) 0.9619(4) 0.0367(16) Uani 1 1 d . U . . .
C24 C 0.4389(5) 0.5437(5) 0.9445(4) 0.0402(17) Uani 1 1 d . U . . .
H24 H 0.4423 0.5988 0.9812 0.048 Uiso 1 1 calc R . . . .
C25 C 0.3955(4) 0.5204(5) 0.8741(4) 0.0386(16) Uani 1 1 d . U . . .
H25 H 0.3704 0.5597 0.8627 0.046 Uiso 1 1 calc R . . . .
C26 C 0.5456(4) 0.3650(4) 0.4631(4) 0.0356(16) Uani 1 1 d . U . . .
H26 H 0.5025 0.3252 0.4384 0.043 Uiso 1 1 calc R . . . .
C27 C 0.6236(4) 0.3536(4) 0.4327(4) 0.0386(17) Uani 1 1 d . U . . .
H27 H 0.6336 0.3058 0.3869 0.046 Uiso 1 1 calc R . . . .
C28 C 0.6886(3) 0.4102(3) 0.4674(3) 0.0204(11) Uani 1 1 d . U . . .
C29 C 0.6699(4) 0.4787(4) 0.5353(3) 0.0229(12) Uani 1 1 d . U . . .
H29 H 0.7124 0.5186 0.5618 0.028 Uiso 1 1 calc R . . . .
C30 C 0.5910(4) 0.4889(4) 0.5642(3) 0.0230(12) Uani 1 1 d . U . . .
H30 H 0.5792 0.5359 0.6102 0.028 Uiso 1 1 calc R . . . .
C31 C 0.9037(4) 0.4563(4) 0.4209(4) 0.0242(12) Uani 1 1 d . U . . .
H31 H 0.9398 0.5015 0.4333 0.029 Uiso 1 1 calc R . . . .
C32 C 0.8254(4) 0.4665(3) 0.4500(4) 0.0225(12) Uani 1 1 d . U . . .
H32 H 0.8071 0.5191 0.4821 0.027 Uiso 1 1 calc R . . . .
C33 C 0.7711(3) 0.3998(3) 0.4327(3) 0.0202(11) Uani 1 1 d . U . . .
C34 C 0.8000(4) 0.3253(4) 0.3822(4) 0.0292(14) Uani 1 1 d . U . . .
H34 H 0.7649 0.2790 0.3679 0.035 Uiso 1 1 calc R . . . .
C35 C 0.8782(4) 0.3171(4) 0.3526(4) 0.0298(14) Uani 1 1 d . U . . .
H35 H 0.8960 0.2657 0.3164 0.036 Uiso 1 1 calc R . . . .
C36 C 1.0914(4) 0.5263(4) 0.1531(4) 0.0255(13) Uani 1 1 d . U . . .
H36 H 1.1101 0.5666 0.2028 0.031 Uiso 1 1 calc R . . . .
C37 C 1.0503(4) 0.5471(4) 0.1021(4) 0.0305(14) Uani 1 1 d . U . . .
H37 H 1.0411 0.6022 0.1173 0.037 Uiso 1 1 calc R . . . .
C38 C 1.0214(3) 0.4897(3) 0.0282(3) 0.0212(12) Uani 1 1 d . U . . .
C39 C 1.0379(4) 0.4095(4) 0.0098(4) 0.0264(13) Uani 1 1 d . U . . .
H39 H 1.0200 0.3678 -0.0395 0.032 Uiso 1 1 calc R . . . .
C40 C 1.0793(4) 0.3906(4) 0.0621(4) 0.0273(13) Uani 1 1 d . U . . .
H40 H 1.0898 0.3361 0.0484 0.033 Uiso 1 1 calc R . . . .
C41 C 0.8367(4) 0.1620(3) 0.1158(3) 0.0215(11) Uani 1 1 d . U . . .
H41A H 0.8073 0.1824 0.0856 0.026 Uiso 1 1 calc R . . . .
C42 C 0.9181(4) 0.1879(3) 0.1417(3) 0.0185(11) Uani 1 1 d . U . . .
C43 C 0.9627(3) 0.1601(3) 0.1867(3) 0.0183(11) Uani 1 1 d . U . . .
H43A H 1.0186 0.1788 0.2038 0.022 Uiso 1 1 calc R . . . .
C44 C 0.9255(4) 0.1051(3) 0.2069(3) 0.0186(11) Uani 1 1 d . U . . .
C45 C 0.8425(3) 0.0768(3) 0.1787(3) 0.0189(11) Uani 1 1 d . U . . .
C46 C 0.7977(4) 0.1060(3) 0.1341(3) 0.0223(12) Uani 1 1 d . U . . .
C47 C 0.7088(3) 0.0766(4) 0.1028(3) 0.0225(12) Uani 1 1 d . U . . .
H47A H 0.6975 0.0867 0.0574 0.027 Uiso 1 1 calc R . . . .
H47B H 0.7047 0.0179 0.0844 0.027 Uiso 1 1 calc R . . . .
C48 C 0.6419(4) 0.1156(3) 0.1613(3) 0.0211(11) Uani 1 1 d . U . . .
C49 C 0.6017(4) 0.1834(3) 0.1658(4) 0.0237(12) Uani 1 1 d . U . . .
H49 H 0.6184 0.2064 0.1332 0.028 Uiso 1 1 calc R . . . .
C50 C 0.5381(4) 0.2174(3) 0.2169(4) 0.0249(12) Uani 1 1 d . U . . .
C51 C 0.5152(4) 0.1856(3) 0.2676(3) 0.0236(12) Uani 1 1 d . U . . .
H51 H 0.4721 0.2097 0.3033 0.028 Uiso 1 1 calc R . . . .
C52 C 0.5540(4) 0.1204(3) 0.2661(3) 0.0226(12) Uani 1 1 d . U . . .
C53 C 0.6150(4) 0.0825(3) 0.2096(3) 0.0210(11) Uani 1 1 d . U . . .
C54 C 0.5271(4) 0.0849(3) 0.3195(3) 0.0226(12) Uani 1 1 d . U . . .
H54A H 0.4669 0.0949 0.3295 0.027 Uiso 1 1 calc R . . . .
H54B H 0.5334 0.0261 0.2919 0.027 Uiso 1 1 calc R . . . .
C55 C 0.5753(4) 0.1175(3) 0.3971(3) 0.0215(12) Uani 1 1 d . U . . .
C56 C 0.5399(4) 0.1703(3) 0.4650(3) 0.0224(12) Uani 1 1 d . U . . .
H56 H 0.4852 0.1885 0.4630 0.027 Uiso 1 1 calc R . . . .
C57 C 0.5825(4) 0.1976(3) 0.5363(3) 0.0216(11) Uani 1 1 d . U . . .
C58 C 0.6639(4) 0.1752(3) 0.5407(3) 0.0219(12) Uani 1 1 d . U . . .
H58 H 0.6933 0.1959 0.5896 0.026 Uiso 1 1 calc R . . . .
C59 C 0.7028(4) 0.1223(4) 0.4737(3) 0.0226(12) Uani 1 1 d . U . . .
C60 C 0.6563(4) 0.0922(3) 0.4026(3) 0.0218(11) Uani 1 1 d . U . . .
C61 C 0.7906(4) 0.0938(4) 0.4782(4) 0.0251(12) Uani 1 1 d . U . . .
H61A H 0.8047 0.1079 0.5332 0.030 Uiso 1 1 calc R . . . .
H61B H 0.7900 0.0346 0.4485 0.030 Uiso 1 1 calc R . . . .
C62 C 0.8597(3) 0.1277(4) 0.4479(4) 0.0231(12) Uani 1 1 d . U . . .
C63 C 0.8999(4) 0.2005(3) 0.4980(3) 0.0214(11) Uani 1 1 d . U . . .
H63 H 0.8832 0.2292 0.5502 0.026 Uiso 1 1 calc R . . . .
C64 C 0.9654(3) 0.2311(3) 0.4708(3) 0.0194(11) Uani 1 1 d . U . . .
C65 C 0.9885(4) 0.1911(3) 0.3936(3) 0.0215(12) Uani 1 1 d . U . . .
H65 H 1.0318 0.2129 0.3754 0.026 Uiso 1 1 calc R . . . .
C66 C 0.9477(3) 0.1188(3) 0.3430(3) 0.0187(11) Uani 1 1 d . U . . .
C67 C 0.8863(4) 0.0866(4) 0.3720(4) 0.0235(12) Uani 1 1 d . U . . .
C68 C 0.9733(3) 0.0764(3) 0.2584(3) 0.0197(11) Uani 1 1 d . U . . .
H68A H 1.0340 0.0859 0.2561 0.024 Uiso 1 1 calc R . . . .
H68B H 0.9631 0.0179 0.2381 0.024 Uiso 1 1 calc R . . . .
C69 C 0.1651(4) 0.5605(4) 0.9107(4) 0.0291(13) Uani 1 1 d . U . . .
H69 H 0.1417 0.6081 0.9138 0.035 Uiso 1 1 calc R . . . .
C70 C 0.1989(4) 0.5599(4) 0.9760(4) 0.0256(12) Uani 1 1 d . U . . .
H70 H 0.1998 0.6074 1.0241 0.031 Uiso 1 1 calc R . . . .
C71 C 0.2324(4) 0.4895(3) 0.9726(3) 0.0242(12) Uani 1 1 d . U . . .
C72 C 0.2257(4) 0.4205(4) 0.9020(4) 0.0303(14) Uani 1 1 d . U . . .
H72 H 0.2452 0.3712 0.8983 0.036 Uiso 1 1 calc R . . . .
C73 C 0.1907(4) 0.4233(4) 0.8374(4) 0.0305(14) Uani 1 1 d . U . . .
H73 H 0.1848 0.3756 0.7897 0.037 Uiso 1 1 calc R . . . .
C74 C 0.3288(4) 0.5657(3) 1.1732(4) 0.0280(13) Uani 1 1 d . U . . .
H74 H 0.3464 0.6154 1.2155 0.034 Uiso 1 1 calc R . . . .
C75 C 0.2997(4) 0.5638(4) 1.1054(4) 0.0270(13) Uani 1 1 d . U . . .
H75 H 0.2972 0.6119 1.1004 0.032 Uiso 1 1 calc R . . . .
C76 C 0.2734(4) 0.4909(3) 1.0432(3) 0.0222(12) Uani 1 1 d . U . . .
C77 C 0.2845(4) 0.4213(4) 1.0512(4) 0.0281(13) Uani 1 1 d . U . . .
H77 H 0.2715 0.3705 1.0084 0.034 Uiso 1 1 calc R . . . .
C78 C 0.3140(4) 0.4258(4) 1.1201(4) 0.0308(14) Uani 1 1 d . U . . .
H78 H 0.3212 0.3780 1.1251 0.037 Uiso 1 1 calc R . . . .
O50 O 0.2782(3) 0.1726(3) 0.2096(3) 0.0374(11) Uani 1 1 d D U . . .
O51 O 0.2672(4) 0.6247(3) 0.3744(3) 0.0455(13) Uani 1 1 d D U . . .
O52 O 0.2072(3) 0.1837(3) 0.4641(3) 0.0417(12) Uani 1 1 d D U . . .
O53 O 0.2299(4) 0.6303(3) 0.7768(3) 0.0524(14) Uani 1 1 d . U . . .
H53A H 0.2496 0.6642 0.8227 0.079 Uiso 1 1 d G . . . .
H53B H 0.1845 0.6069 0.7815 0.079 Uiso 1 1 d G . . . .
O54 O 0.8539(4) 0.7431(4) 0.3288(4) 0.0679(18) Uani 1 1 d . U . . .
H54 H 0.8958 0.7328 0.2981 0.102 Uiso 1 1 d G . . . .
O55 O 0.8167(6) 0.8636(5) 0.0631(7) 0.106(3) Uani 1 1 d . U . . .
H55A H 0.8171 0.8158 0.0241 0.160 Uiso 1 1 d G . . . .
H55B H 0.7768 0.8657 0.0939 0.160 Uiso 1 1 d G . . . .
O56 O 0.4489(6) 0.2879(4) 0.0109(5) 0.109(3) Uani 1 1 d . U . . .
O57A O 0.7749(8) 0.8859(6) 0.6923(6) 0.052(4) Uiso 0.58(2) 1 d . U P A 1
O57B O 0.7184(10) 0.8869(7) 0.6860(8) 0.046(5) Uiso 0.42(2) 1 d . U P A 2
O58A O 0.5437(7) 0.8082(7) 0.2078(8) 0.066(4) Uiso 0.567(17) 1 d . U P B 1
O58B O 0.5215(9) 0.7660(9) 0.1487(9) 0.059(5) Uiso 0.433(17) 1 d . U P B 2
O59A O 0.3207(9) 0.2085(11) 0.0444(9) 0.122(6) Uiso 0.70(2) 1 d . U P C 1
O60B O 0.7082(10) 0.7634(10) 0.1149(10) 0.135(7) Uiso 0.641(15) 1 d . U P D 2
O59B O 0.2996(13) 0.1549(15) 0.0446(13) 0.065(9) Uiso 0.30(2) 1 d . U P C 2
O61B O 0.7077(10) 0.8715(8) 0.3241(9) 0.093(6) Uiso 0.574(18) 1 d . U P E 2
O61A O 0.7787(11) 0.8871(10) 0.3623(10) 0.078(7) Uiso 0.426(18) 1 d . U P E 1
O60A O 0.6450(14) 0.8714(13) 0.2446(13) 0.092(9) Uiso 0.359(15) 1 d . U P D 1
H24A H 1.116(5) 0.555(5) 0.409(5) 0.111 Uiso 1 1 d DR . . . .
H11A H 0.901(6) 0.263(5) 0.898(5) 0.111 Uiso 1 1 d DR . . . .
H12A H 0.621(6) 0.225(7) 0.748(3) 0.111 Uiso 1 1 d DR . . . .
H11B H 0.888(7) 0.251(6) 0.9615(18) 0.111 Uiso 1 1 d DR . . . .
H12B H 0.584(3) 0.224(7) 0.810(5) 0.111 Uiso 1 1 d DR . . . .
H24B H 1.179(6) 0.552(5) 0.362(6) 0.111 Uiso 1 1 d DR . . . .
H17A H 0.275(5) 0.252(6) 0.638(6) 0.111 Uiso 1 1 d DR . . . .
H17B H 0.347(5) 0.228(5) 0.602(6) 0.111 Uiso 1 1 d DR . . . .
H50A H 0.324(4) 0.197(6) 0.210(6) 0.111 Uiso 1 1 d DR . . . .
H50B H 0.284(6) 0.157(6) 0.245(5) 0.111 Uiso 1 1 d DR . . . .
H52A H 0.167(4) 0.212(6) 0.491(5) 0.111 Uiso 1 1 d DR . . . .
H52B H 0.248(4) 0.192(7) 0.497(4) 0.111 Uiso 1 1 d DR . . . .
H51A H 0.261(7) 0.665(4) 0.363(6) 0.111 Uiso 1 1 d DR . . . .
H51B H 0.298(6) 0.595(5) 0.335(4) 0.111 Uiso 1 1 d DR . . . .

loop_
_atom_site_aniso_label
_atom_site_aniso_U_11
_atom_site_aniso_U_22
_atom_site_aniso_U_33
_atom_site_aniso_U_23
_atom_site_aniso_U_13
_atom_site_aniso_U_12
Nd1 0.01970(15) 0.01783(13) 0.01352(15) 0.00772(12) -0.00154(11) 0.00103(12)
Nd2 0.01672(14) 0.02061(14) 0.01646(15) 0.00925(13) -0.00214(11) -0.00042(12)
Nd3 0.01586(14) 0.01791(13) 0.01372(15) 0.00665(12) -0.00174(11) 0.00163(11)
S1 0.0258(7) 0.0192(6) 0.0163(7) 0.0053(6) -0.0055(6) -0.0004(5)
S2 0.0324(9) 0.0291(8) 0.0545(12) 0.0250(8) 0.0142(8) 0.0092(7)
S3 0.0306(8) 0.0205(7) 0.0201(7) 0.0101(6) -0.0036(6) 0.0044(6)
S4 0.0239(7) 0.0237(7) 0.0190(7) 0.0038(6) 0.0003(6) -0.0019(6)
O1 0.025(2) 0.029(2) 0.027(2) 0.0153(18) -0.0126(18) 0.0015(17)
O2 0.025(2) 0.045(3) 0.017(2) 0.0125(19) 0.0031(17) 0.0099(18)
O3 0.026(2) 0.026(2) 0.0177(19) 0.0090(16) -0.0091(16) -0.0003(16)
O4 0.026(2) 0.043(2) 0.024(2) 0.026(2) -0.0025(17) -0.0030(18)
O5 0.028(2) 0.025(2) 0.023(2) 0.0109(17) -0.0051(17) -0.0052(17)
O6 0.051(3) 0.047(3) 0.045(3) 0.037(3) -0.001(2) -0.010(2)
O7 0.041(3) 0.026(2) 0.025(2) 0.0119(19) -0.001(2) -0.0039(19)
O8 0.039(3) 0.030(2) 0.023(2) 0.0118(18) 0.0015(19) 0.0065(18)
O9 0.034(2) 0.033(2) 0.025(2) 0.0147(19) -0.0104(18) -0.0007(19)
O10 0.054(3) 0.049(3) 0.019(2) 0.005(2) 0.005(2) 0.001(2)
O11 0.031(2) 0.031(2) 0.020(2) 0.0074(18) -0.0068(18) -0.0035(18)
O12 0.026(2) 0.039(2) 0.031(3) 0.022(2) -0.0020(19) 0.0027(19)
O13 0.027(2) 0.065(3) 0.019(2) 0.021(2) -0.0096(18) -0.013(2)
O14 0.0186(19) 0.037(2) 0.020(2) 0.0094(19) -0.0032(16) 0.0010(17)
O15 0.026(2) 0.027(2) 0.039(3) 0.0152(19) -0.0018(19) -0.0007(17)
O16 0.021(2) 0.022(2) 0.033(2) 0.0107(18) -0.0029(18) -0.0029(16)
O17 0.037(3) 0.029(2) 0.041(3) 0.019(2) -0.003(2) -0.0058(19)
O18 0.020(2) 0.032(2) 0.018(2) 0.0066(17) -0.0001(16) 0.0049(16)
O19 0.023(2) 0.029(2) 0.031(2) 0.0144(18) -0.0055(17) 0.0027(17)
O20 0.034(3) 0.047(3) 0.019(2) 0.010(2) 0.0006(19) 0.012(2)
O21 0.018(2) 0.032(2) 0.027(2) 0.0178(19) 0.0031(16) 0.0032(16)
O22 0.018(2) 0.043(2) 0.034(2) 0.023(2) 0.0088(17) 0.0075(17)
O23 0.021(2) 0.046(3) 0.027(2) 0.021(2) -0.0002(17) 0.0110(19)
O24 0.022(2) 0.027(2) 0.024(2) 0.0062(18) -0.0063(17) 0.0029(17)
O25 0.0212(19) 0.028(2) 0.024(2) 0.0147(18) -0.0030(16) -0.0002(17)
O26 0.025(2) 0.029(2) 0.019(2) 0.0040(18) -0.0050(17) 0.0070(17)
O27 0.026(2) 0.030(2) 0.030(2) 0.0055(19) -0.0061(19) 0.0076(18)
O28 0.024(2) 0.041(2) 0.026(2) 0.023(2) -0.0041(17) 0.0016(18)
O29 0.025(2) 0.0189(18) 0.019(2) 0.0023(16) -0.0080(16) -0.0009(16)
O30 0.031(2) 0.024(2) 0.024(2) 0.0069(18) 0.0029(18) 0.0004(18)
O31 0.031(2) 0.023(2) 0.023(2) 0.0084(18) -0.0137(18) -0.0033(17)
O32 0.088(5) 0.123(6) 0.188(8) 0.134(6) 0.086(6) 0.064(5)
O33 0.034(3) 0.049(3) 0.105(5) 0.047(3) 0.000(3) 0.006(2)
O34 0.060(4) 0.030(3) 0.115(5) 0.006(3) -0.009(4) 0.002(3)
O35 0.029(2) 0.0228(19) 0.023(2) 0.0121(17) -0.0055(17) 0.0051(16)
O36 0.038(3) 0.029(2) 0.038(3) 0.017(2) 0.005(2) 0.0029(19)
O37 0.040(3) 0.030(2) 0.019(2) 0.0101(19) -0.0099(19) 0.0096(19)
O38 0.026(2) 0.0176(19) 0.042(3) 0.0074(19) -0.0005(19) 0.0023(17)
O39 0.062(3) 0.043(3) 0.023(2) 0.010(2) -0.003(2) -0.016(3)
O40 0.020(2) 0.027(2) 0.031(2) 0.0056(19) -0.0007(18) -0.0024(17)
O41 0.038(3) 0.054(3) 0.024(3) 0.010(2) -0.004(2) 0.016(2)
O42 0.052(3) 0.052(3) 0.050(3) 0.037(3) 0.021(3) 0.034(3)
O43 0.025(2) 0.027(2) 0.033(3) 0.0164(19) -0.008(2) -0.0021(17)
O44 0.051(3) 0.041(3) 0.024(3) 0.008(2) 0.002(2) -0.020(2)
O45 0.031(3) 0.052(3) 0.022(2) 0.009(2) -0.0052(19) 0.009(2)
O46 0.028(2) 0.040(3) 0.035(3) 0.025(2) -0.008(2) -0.0049(19)
O47 0.183(9) 0.054(4) 0.069(5) -0.002(4) -0.068(6) 0.020(5)
O48 0.093(5) 0.063(4) 0.062(4) 0.024(3) 0.018(4) 0.017(4)
O49 0.221(14) 0.37(2) 0.118(10) 0.092(12) 0.105(9) 0.196(14)
N1 0.022(2) 0.015(2) 0.015(2) 0.0036(18) -0.0045(18) 0.0033(18)
N2 0.018(2) 0.038(3) 0.015(2) 0.011(2) 0.0001(19) 0.005(2)
N3 0.025(2) 0.022(2) 0.018(2) 0.011(2) -0.0043(19) -0.0016(19)
N4 0.023(3) 0.030(3) 0.021(3) 0.015(2) 0.001(2) -0.001(2)
N5 0.024(3) 0.034(3) 0.016(2) 0.010(2) -0.003(2) -0.004(2)
N6 0.027(3) 0.034(3) 0.031(3) 0.021(2) 0.001(2) 0.002(2)
N7 0.025(3) 0.057(3) 0.018(3) 0.018(2) -0.005(2) -0.011(2)
N8 0.018(2) 0.027(3) 0.023(3) 0.009(2) -0.005(2) 0.0002(19)
N9 0.019(2) 0.026(2) 0.024(3) 0.014(2) 0.0044(19) 0.0031(19)
N10 0.015(2) 0.032(3) 0.026(3) 0.016(2) 0.0063(19) 0.0069(19)
N11 0.021(2) 0.031(3) 0.024(3) 0.019(2) 0.001(2) 0.002(2)
N12 0.020(3) 0.035(3) 0.025(3) 0.009(2) -0.004(2) -0.001(2)
N13 0.019(2) 0.033(3) 0.027(3) 0.017(2) -0.001(2) 0.004(2)
N14 0.097(7) 0.085(6) 0.053(5) 0.033(5) 0.009(5) 0.030(5)
C1 0.022(3) 0.026(3) 0.029(3) 0.015(3) -0.005(2) 0.001(2)
C2 0.024(3) 0.028(3) 0.027(3) 0.015(3) -0.005(2) 0.004(2)
C3 0.026(3) 0.017(3) 0.013(3) 0.001(2) -0.002(2) 0.006(2)
C4 0.028(3) 0.019(3) 0.017(3) 0.005(2) -0.003(2) 0.003(2)
C5 0.026(3) 0.020(3) 0.019(3) 0.008(2) -0.002(2) 0.006(2)
C6 0.031(3) 0.030(3) 0.027(3) 0.019(3) 0.009(3) 0.005(3)
C7 0.031(3) 0.026(3) 0.025(3) 0.017(3) 0.008(3) 0.008(2)
C8 0.016(3) 0.034(3) 0.020(3) 0.015(2) -0.002(2) 0.003(2)
C9 0.032(3) 0.029(3) 0.021(3) 0.010(3) 0.002(3) -0.006(3)
C10 0.036(4) 0.032(3) 0.019(3) 0.008(3) -0.003(3) -0.005(3)
C11 0.023(3) 0.022(3) 0.020(3) 0.002(2) 0.000(2) -0.001(2)
C12 0.029(3) 0.024(3) 0.015(3) 0.005(2) -0.002(2) 0.001(2)
C13 0.024(3) 0.017(3) 0.022(3) 0.012(2) -0.005(2) -0.006(2)
C14 0.028(3) 0.024(3) 0.027(3) 0.012(3) 0.001(2) 0.000(2)
C15 0.027(3) 0.023(3) 0.014(3) 0.002(2) 0.000(2) 0.003(2)
C16 0.048(4) 0.032(3) 0.039(4) 0.023(3) 0.016(3) 0.017(3)
C17 0.055(5) 0.037(4) 0.038(4) 0.024(3) 0.024(3) 0.018(3)
C18 0.019(3) 0.028(3) 0.017(3) 0.009(2) -0.004(2) -0.007(2)
C19 0.024(3) 0.022(3) 0.021(3) 0.009(2) 0.000(2) -0.002(2)
C20 0.023(3) 0.023(3) 0.021(3) 0.008(2) 0.005(2) -0.002(2)
C21 0.048(4) 0.060(4) 0.025(4) 0.014(3) -0.009(3) 0.011(4)
C22 0.050(5) 0.066(5) 0.028(4) 0.009(4) -0.014(3) 0.016(4)
C23 0.022(3) 0.063(4) 0.021(3) 0.016(3) -0.003(3) -0.005(3)
C24 0.044(4) 0.053(4) 0.019(3) 0.014(3) -0.008(3) -0.014(3)
C25 0.038(4) 0.049(4) 0.028(4) 0.016(3) -0.008(3) -0.006(3)
C26 0.024(3) 0.033(3) 0.035(4) 0.002(3) 0.005(3) -0.006(3)
C27 0.028(3) 0.038(4) 0.032(4) 0.001(3) 0.009(3) -0.009(3)
C28 0.019(3) 0.021(3) 0.022(3) 0.010(2) 0.001(2) 0.000(2)
C29 0.020(3) 0.028(3) 0.023(3) 0.013(2) 0.000(2) 0.002(2)
C30 0.022(3) 0.029(3) 0.019(3) 0.011(2) -0.001(2) 0.000(2)
C31 0.020(3) 0.028(3) 0.030(3) 0.018(3) 0.002(2) 0.000(2)
C32 0.021(3) 0.021(3) 0.026(3) 0.011(2) -0.002(2) 0.003(2)
C33 0.020(3) 0.024(3) 0.016(3) 0.008(2) -0.002(2) 0.000(2)
C34 0.026(3) 0.024(3) 0.035(4) 0.011(3) 0.003(3) 0.001(2)
C35 0.031(3) 0.023(3) 0.030(3) 0.006(3) 0.009(3) 0.008(2)
C36 0.030(3) 0.030(3) 0.018(3) 0.012(2) -0.007(2) -0.007(2)
C37 0.036(4) 0.027(3) 0.032(4) 0.016(3) -0.001(3) 0.001(3)
C38 0.019(3) 0.025(3) 0.024(3) 0.015(2) -0.002(2) -0.001(2)
C39 0.034(3) 0.026(3) 0.020(3) 0.011(2) -0.004(2) -0.005(3)
C40 0.031(3) 0.026(3) 0.028(3) 0.016(3) -0.005(3) 0.000(3)
C41 0.025(3) 0.021(3) 0.015(3) 0.005(2) -0.001(2) 0.007(2)
C42 0.024(3) 0.014(2) 0.013(3) 0.002(2) 0.000(2) 0.003(2)
C43 0.014(2) 0.020(3) 0.015(3) 0.004(2) -0.002(2) 0.001(2)
C44 0.024(3) 0.014(2) 0.016(3) 0.004(2) 0.001(2) 0.005(2)
C45 0.020(3) 0.019(3) 0.014(3) 0.004(2) 0.001(2) 0.003(2)
C46 0.021(3) 0.024(3) 0.018(3) 0.006(2) -0.001(2) 0.007(2)
C47 0.020(3) 0.029(3) 0.016(3) 0.008(2) -0.004(2) 0.001(2)
C48 0.018(3) 0.025(3) 0.016(3) 0.005(2) -0.006(2) -0.003(2)
C49 0.024(3) 0.024(3) 0.024(3) 0.011(2) -0.001(2) -0.001(2)
C50 0.026(3) 0.021(3) 0.029(3) 0.012(2) -0.001(2) 0.002(2)
C51 0.022(3) 0.026(3) 0.015(3) 0.003(2) -0.001(2) 0.000(2)
C52 0.020(3) 0.027(3) 0.017(3) 0.007(2) -0.007(2) -0.004(2)
C53 0.019(3) 0.024(3) 0.020(3) 0.011(2) -0.005(2) 0.000(2)
C54 0.019(3) 0.027(3) 0.022(3) 0.011(2) -0.006(2) -0.002(2)
C55 0.023(3) 0.024(3) 0.022(3) 0.016(2) -0.008(2) -0.005(2)
C56 0.023(3) 0.019(3) 0.028(3) 0.013(2) 0.000(2) 0.002(2)
C57 0.035(3) 0.017(3) 0.014(3) 0.008(2) 0.001(2) 0.005(2)
C58 0.022(3) 0.022(3) 0.021(3) 0.010(2) -0.003(2) -0.005(2)
C59 0.022(3) 0.028(3) 0.023(3) 0.017(2) -0.002(2) -0.002(2)
C60 0.025(3) 0.023(3) 0.021(3) 0.013(2) 0.001(2) 0.002(2)
C61 0.021(3) 0.037(3) 0.022(3) 0.018(3) -0.002(2) 0.001(2)
C62 0.014(3) 0.032(3) 0.026(3) 0.017(2) -0.002(2) 0.002(2)
C63 0.020(3) 0.029(3) 0.018(3) 0.014(2) -0.001(2) 0.007(2)
C64 0.018(3) 0.017(2) 0.023(3) 0.009(2) -0.003(2) 0.003(2)
C65 0.023(3) 0.021(3) 0.019(3) 0.007(2) -0.003(2) 0.002(2)
C66 0.017(3) 0.020(3) 0.017(3) 0.006(2) -0.002(2) 0.004(2)
C67 0.023(3) 0.026(3) 0.025(3) 0.016(2) -0.008(2) -0.001(2)
C68 0.017(3) 0.022(3) 0.020(3) 0.008(2) 0.000(2) 0.004(2)
C69 0.023(3) 0.035(3) 0.027(3) 0.012(3) 0.002(3) 0.009(3)
C70 0.025(3) 0.027(3) 0.021(3) 0.008(2) 0.000(2) -0.003(2)
C71 0.022(3) 0.023(3) 0.024(3) 0.008(2) 0.002(2) -0.002(2)
C72 0.029(3) 0.031(3) 0.026(3) 0.009(3) 0.000(3) -0.001(3)
C73 0.026(3) 0.027(3) 0.031(3) 0.007(3) 0.000(3) -0.004(2)
C74 0.034(4) 0.020(3) 0.029(3) 0.011(3) -0.003(3) 0.000(2)
C75 0.033(3) 0.026(3) 0.023(3) 0.013(2) 0.001(3) 0.000(3)
C76 0.022(3) 0.023(3) 0.020(3) 0.009(2) 0.008(2) 0.003(2)
C77 0.032(3) 0.024(3) 0.027(3) 0.011(3) 0.004(3) -0.001(2)
C78 0.029(3) 0.026(3) 0.040(4) 0.018(3) 0.006(3) 0.003(3)
O50 0.033(3) 0.029(2) 0.041(3) 0.009(2) -0.004(2) 0.008(2)
O51 0.060(4) 0.041(3) 0.044(3) 0.027(3) 0.002(3) -0.012(3)
O52 0.037(3) 0.038(3) 0.043(3) 0.013(2) -0.003(2) 0.000(2)
O53 0.065(4) 0.047(3) 0.040(3) 0.014(3) 0.013(3) 0.008(3)
O54 0.082(5) 0.058(4) 0.058(4) 0.021(3) 0.003(3) -0.017(4)
O55 0.094(7) 0.077(5) 0.138(9) 0.038(5) 0.018(6) 0.015(5)
O56 0.125(7) 0.054(4) 0.129(8) 0.022(5) 0.034(6) 0.044(5)

loop_
_atom_type_symbol
_atom_type_description
_atom_type_scat_dispersion_real
_atom_type_scat_dispersion_imag
_atom_type_scat_source
C C 0.0033 0.0016 'International Tables Vol C Tables 4.2.6.8 and 6.1.1.4'
H H 0.0000 0.0000 'International Tables Vol C Tables 4.2.6.8 and 6.1.1.4'
N N 0.0061 0.0033 'International Tables Vol C Tables 4.2.6.8 and 6.1.1.4'
Nd Nd -0.1943 3.0179 'International Tables Vol C Tables 4.2.6.8 and 6.1.1.4'
O O 0.0106 0.0060 'International Tables Vol C Tables 4.2.6.8 and 6.1.1.4'
S S 0.1246 0.1234 'International Tables Vol C Tables 4.2.6.8 and 6.1.1.4'

loop_
_geom_angle_atom_site_label_1
_geom_angle_atom_site_label_2
_geom_angle_atom_site_label_3
_geom_angle
_geom_angle_site_symmetry_3
O1 Nd1 O2 74.96(15) .
O1 Nd1 O3 73.90(13) .
O1 Nd1 O5 130.90(14) .
O1 Nd1 O7 145.89(14) .
O1 Nd1 O8 115.32(14) .
O1 Nd1 O9 67.53(14) .
O1 Nd1 O11 87.72(14) .
O1 Nd1 O12 141.87(14) .
O2 Nd1 O3 75.78(14) .
O2 Nd1 O5 67.62(14) .
O2 Nd1 O7 75.85(15) .
O2 Nd1 O8 137.16(14) .
O2 Nd1 O9 118.81(14) .
O2 Nd1 O11 67.10(15) .
O2 Nd1 O12 132.69(15) .
O3 Nd1 O5 67.08(12) .
O3 Nd1 O7 115.13(14) .
O3 Nd1 O8 146.39(14) .
O3 Nd1 O9 131.62(13) .
O3 Nd1 O11 141.79(14) .
O3 Nd1 O12 87.28(14) .
O4 Nd1 O1 75.17(14) .
O4 Nd1 O2 142.02(15) .
O4 Nd1 O3 73.81(14) .
O4 Nd1 O5 118.63(13) .
O4 Nd1 O7 138.46(14) .
O4 Nd1 O8 77.63(14) .
O4 Nd1 O9 69.05(13) .
O4 Nd1 O11 133.98(14) .
O4 Nd1 O12 67.75(14) .
O5 Nd1 O9 160.27(12) .
O7 Nd1 O5 48.27(13) .
O7 Nd1 O9 113.21(13) .
O8 Nd1 O5 113.70(13) .
O8 Nd1 O7 76.34(14) .
O8 Nd1 O9 48.02(13) .
O11 Nd1 O5 104.98(14) .
O11 Nd1 O7 64.74(15) .
O11 Nd1 O8 71.77(14) .
O11 Nd1 O9 64.93(14) .
O12 Nd1 O5 65.09(14) .
O12 Nd1 O7 72.15(14) .
O12 Nd1 O8 65.48(15) .
O12 Nd1 O9 105.56(14) .
O12 Nd1 O11 124.63(14) .
O13 Nd2 O14 71.44(14) .
O13 Nd2 O15 88.27(17) .
O13 Nd2 O16 69.63(14) .
O13 Nd2 O17 74.16(16) .
O13 Nd2 O18 136.14(14) .
O13 Nd2 O19 140.32(15) .
O13 Nd2 O35 95.45(15) .
O14 Nd2 O17 70.29(15) .
O14 Nd2 O18 65.33(13) .
O14 Nd2 O19 101.55(13) .
O15 Nd2 O14 73.94(14) .
O15 Nd2 O16 70.50(14) .
O15 Nd2 O17 143.57(16) .
O15 Nd2 O18 86.83(14) .
O15 Nd2 O19 128.36(14) .
O16 Nd2 O14 127.09(14) .
O16 Nd2 O17 128.34(15) .
O16 Nd2 O18 146.30(14) .
O16 Nd2 O19 131.22(14) .
O17 Nd2 O18 84.58(15) .
O17 Nd2 O19 66.95(15) .
O18 Nd2 O19 48.42(12) .
O21 Nd2 O13 145.91(15) .
O21 Nd2 O14 126.52(14) .
O21 Nd2 O15 72.75(15) .
O21 Nd2 O16 77.31(14) .
O21 Nd2 O17 136.35(15) .
O21 Nd2 O18 72.19(14) .
O21 Nd2 O19 70.01(13) .
O21 Nd2 O35 80.40(14) .
O35 Nd2 O14 148.37(14) .
O35 Nd2 O15 135.83(14) .
O35 Nd2 O16 69.79(14) .
O35 Nd2 O17 78.52(15) .
O35 Nd2 O18 117.63(13) .
O35 Nd2 O19 69.85(13) .
O22 Nd3 O23 65.06(14) .
O22 Nd3 O24 93.70(15) .
O22 Nd3 O25 134.91(14) .
O22 Nd3 O26 80.84(14) .
O22 Nd3 O27 103.29(15) .
O22 Nd3 O28 152.05(14) .
O22 Nd3 O29 77.79(15) .
O23 Nd3 O25 70.82(13) .
O23 Nd3 O26 136.43(14) .
O24 Nd3 O23 85.64(15) .
O24 Nd3 O25 73.77(14) .
O24 Nd3 O26 69.68(13) .
O24 Nd3 O27 145.49(14) .
O24 Nd3 O29 139.76(13) .
O26 Nd3 O25 130.03(13) .
O27 Nd3 O23 75.06(15) .
O27 Nd3 O25 72.96(14) .
O27 Nd3 O26 142.08(14) .
O28 Nd3 O23 142.86(14) .
O28 Nd3 O24 90.78(15) .
O28 Nd3 O25 72.69(13) .
O28 Nd3 O26 74.92(15) .
O28 Nd3 O27 87.97(15) .
O28 Nd3 O29 81.03(14) .
O29 Nd3 O23 123.49(14) .
O29 Nd3 O25 138.01(13) .
O29 Nd3 O26 70.14(13) .
O29 Nd3 O27 73.96(14) .
O29 S1 C42 106.9(3) .
O30 S1 O29 110.6(2) .
O30 S1 C42 107.5(3) .
O31 S1 O29 111.2(2) .
O31 S1 O30 113.7(3) .
O31 S1 C42 106.5(3) .
O32 S2 O34 107.7(5) .
O32 S2 C50 107.4(3) .
O33 S2 O32 117.8(5) .
O33 S2 O34 109.9(4) .
O33 S2 C50 108.1(3) .
O34 S2 C50 105.3(3) .
O35 S3 O36 110.3(3) .
O35 S3 C57 107.4(3) .
O36 S3 C57 107.9(3) .
O37 S3 O35 111.2(2) .
O37 S3 O36 113.3(3) .
O37 S3 C57 106.5(3) .
O38 S4 O40 109.9(3) .
O38 S4 C64 107.3(3) .
O39 S4 O38 111.8(3) .
O39 S4 O40 112.5(3) .
O39 S4 C64 108.3(3) .
O40 S4 C64 106.7(3) .
N1 O1 Nd1 131.6(3) .
N2 O2 Nd1 135.0(3) .
N3 O3 Nd1 129.7(3) .
N4 O4 Nd1 136.5(3) .
N6 O5 Nd1 96.2(3) .
N6 O7 Nd1 97.9(3) .
N5 O8 Nd1 98.9(3) .
N5 O9 Nd1 95.1(3) .
Nd1 O11 H11A 110(7) .
Nd1 O11 H11B 138(7) .
H11A O11 H11B 105(5) .
Nd1 O12 H12A 127(7) .
Nd1 O12 H12B 121(7) .
H12A O12 H12B 104(5) .
N7 O13 Nd2 133.0(4) .
Nd2 O14 H14A 110.4 .
Nd2 O14 H14B 110.1 .
H14A O14 H14B 108.5 .
Nd2 O15 H15A 111.6 .
Nd2 O15 H15B 111.1 .
H15A O15 H15B 107.4 .
Nd2 O16 H16A 110.8 .
Nd2 O16 H16B 110.4 .
H16A O16 H16B 108.2 .
Nd2 O17 H17A 134(7) .
Nd2 O17 H17B 116(7) .
H17A O17 H17B 98(4) .
N8 O18 Nd2 97.8(3) .
N8 O19 Nd2 94.0(3) .
N9 O21 Nd2 133.5(3) .
N10 O22 Nd3 144.9(3) .
Nd3 O23 H23A 110.0 .
Nd3 O23 H23B 109.5 .
H23A O23 H23B 108.9 .
Nd3 O24 H24A 119(7) .
Nd3 O24 H24B 113(7) .
H24A O24 H24B 103(4) .
Nd3 O25 H25A 109.6 .
Nd3 O25 H25B 109.3 .
H25A O25 H25B 109.3 .
Nd3 O26 H26A 110.3 .
Nd3 O26 H26B 109.8 .
H26A O26 H26B 108.6 .
Nd3 O27 H27A 109.7 .
Nd3 O27 H27B 109.2 .
H27A O27 H27B 109.3 .
N11 O28 Nd3 132.0(3) .
S1 O29 Nd3 143.0(2) .
S3 O35 Nd2 143.1(3) .
C60 O41 H41 109.5 .
C45 O43 H43 109.5 .
C67 O44 H44 109.5 .
O1 N1 C1 119.3(5) .
O1 N1 C5 120.3(5) .
C1 N1 C5 120.4(5) .
O2 N2 C6 120.2(5) .
O2 N2 C10 119.4(5) .
C6 N2 C10 120.3(5) .
O3 N3 C11 119.4(5) .
O3 N3 C15 120.1(5) .
C15 N3 C11 120.4(5) .
O4 N4 C16 119.7(5) .
O4 N4 C20 120.5(5) .
C16 N4 C20 119.7(5) .
O8 N5 O9 117.9(5) .
O10 N5 O8 120.9(6) .
O10 N5 O9 121.2(5) .
O5 N6 O7 117.6(5) .
O6 N6 O5 122.1(6) .
O6 N6 O7 120.4(5) .
O13 N7 C21 118.5(6) .
O13 N7 C25 120.5(6) .
C25 N7 C21 120.9(6) .
O19 N8 O18 117.5(5) .
O20 N8 O18 121.0(5) .
O20 N8 O19 121.5(5) .
O21 N9 C26 120.2(5) .
O21 N9 C30 119.2(5) .
C26 N9 C30 120.5(5) .
O22 N10 C31 120.0(5) .
O22 N10 C35 118.7(5) .
C31 N10 C35 121.2(5) .
O28 N11 C36 119.4(5) .
O28 N11 C40 120.0(5) .
C40 N11 C36 120.4(5) .
O45 N12 C69 119.3(5) .
O45 N12 C73 120.3(5) .
C73 N12 C69 120.3(6) .
O46 N13 C74 117.9(5) .
C78 N13 O46 121.5(5) .
C78 N13 C74 120.6(5) .
O47 N14 O48 116.0(10) .
O47 N14 O49 121.3(12) .
O49 N14 O48 122.5(12) .
N1 C1 H1 119.6 .
N1 C1 C2 120.8(6) .
C2 C1 H1 119.6 .
C1 C2 H2 119.6 .
C1 C2 C3 120.8(6) .
C3 C2 H2 119.6 .
C2 C3 C3 121.9(7) 2_757
C4 C3 C2 117.0(5) .
C4 C3 C3 121.1(7) 2_757
C3 C4 H4 119.6 .
C5 C4 C3 120.8(6) .
C5 C4 H4 119.6 .
N1 C5 C4 120.3(5) .
N1 C5 H5 119.9 .
C4 C5 H5 119.9 .
N2 C6 H6 119.8 .
N2 C6 C7 120.4(6) .
C7 C6 H6 119.8 .
C6 C7 H7 119.2 .
C8 C7 C6 121.6(6) .
C8 C7 H7 119.2 .
C7 C8 C8 122.7(7) 2_756
C7 C8 C9 115.4(6) .
C9 C8 C8 121.9(7) 2_756
C8 C9 H9 119.2 .
C10 C9 C8 121.7(6) .
C10 C9 H9 119.2 .
N2 C10 C9 120.6(6) .
N2 C10 H10 119.7 .
C9 C10 H10 119.7 .
N3 C11 H11 119.8 .
N3 C11 C12 120.5(6) .
C12 C11 H11 119.8 .
C11 C12 H12 119.5 .
C11 C12 C13 121.1(6) .
C13 C12 H12 119.5 .
C12 C13 C13 122.3(7) 2_656
C14 C13 C12 116.2(5) .
C14 C13 C13 121.4(7) 2_656
C13 C14 H14 118.7 .
C13 C14 C15 122.5(6) .
C15 C14 H14 118.7 .
N3 C15 C14 119.1(5) .
N3 C15 H15 120.4 .
C14 C15 H15 120.4 .
N4 C16 H16 119.5 .
N4 C16 C17 121.0(6) .
C17 C16 H16 119.5 .
C16 C17 H17 119.2 .
C16 C17 C18 121.6(6) .
C18 C17 H17 119.2 .
C17 C18 C18 123.0(7) 2_657
C17 C18 C19 115.7(6) .
C19 C18 C18 121.3(7) 2_657
C18 C19 H19 119.4 .
C20 C19 C18 121.3(6) .
C20 C19 H19 119.4 .
N4 C20 C19 120.8(5) .
N4 C20 H20 119.6 .
C19 C20 H20 119.6 .
N7 C21 H21 120.5 .
N7 C21 C22 118.9(8) .
C22 C21 H21 120.5 .
C21 C22 H22 118.9 .
C23 C22 C21 122.2(8) .
C23 C22 H22 118.9 .
C22 C23 C23 121.9(9) 2_667
C22 C23 C24 116.5(6) .
C24 C23 C23 121.5(9) 2_667
C23 C24 H24 119.5 .
C23 C24 C25 120.9(7) .
C25 C24 H24 119.5 .
N7 C25 C24 120.4(7) .
N7 C25 H25 119.8 .
C24 C25 H25 119.8 .
N9 C26 H26 119.9 .
N9 C26 C27 120.2(6) .
C27 C26 H26 119.9 .
C26 C27 H27 119.1 .
C26 C27 C28 121.7(6) .
C28 C27 H27 119.1 .
C27 C28 C29 116.2(5) .
C27 C28 C33 121.7(5) .
C29 C28 C33 122.0(5) .
C28 C29 H29 119.6 .
C30 C29 C28 120.9(5) .
C30 C29 H29 119.6 .
N9 C30 C29 120.5(6) .
N9 C30 H30 119.7 .
C29 C30 H30 119.7 .
N10 C31 H31 120.0 .
N10 C31 C32 119.9(5) .
C32 C31 H31 120.0 .
C31 C32 H32 119.6 .
C31 C32 C33 120.8(5) .
C33 C32 H32 119.6 .
C32 C33 C28 120.9(5) .
C34 C33 C28 122.5(5) .
C34 C33 C32 116.6(5) .
C33 C34 H34 119.4 .
C35 C34 C33 121.3(6) .
C35 C34 H34 119.4 .
N10 C35 C34 120.0(6) .
N10 C35 H35 120.0 .
C34 C35 H35 120.0 .
N11 C36 H36 120.0 .
N11 C36 C37 120.0(6) .
C37 C36 H36 120.0 .
C36 C37 H37 119.0 .
C36 C37 C38 122.1(6) .
C38 C37 H37 119.0 .
C37 C38 C38 123.3(7) 2_765
C37 C38 C39 115.5(5) .
C39 C38 C38 121.1(7) 2_765
C38 C39 H39 119.5 .
C40 C39 C38 120.9(6) .
C40 C39 H39 119.5 .
N11 C40 C39 121.0(6) .
N11 C40 H40 119.5 .
C39 C40 H40 119.5 .
C42 C41 H41A 120.0 .
C42 C41 C46 120.1(5) .
C46 C41 H41A 120.0 .
C41 C42 S1 119.1(4) .
C41 C42 C43 121.6(5) .
C43 C42 S1 119.2(4) .
C42 C43 H43A 120.0 .
C44 C43 C42 119.9(5) .
C44 C43 H43A 120.0 .
C43 C44 C45 118.6(5) .
C43 C44 C68 120.1(5) .
C45 C44 C68 121.3(5) .
O43 C45 C44 118.0(5) .
O43 C45 C46 121.0(5) .
C46 C45 C44 121.1(5) .
C41 C46 C45 118.8(5) .
C41 C46 C47 118.9(5) .
C45 C46 C47 122.3(5) .
C46 C47 H47A 108.7 .
C46 C47 H47B 108.7 .
H47A C47 H47B 107.6 .
C48 C47 C46 114.3(5) .
C48 C47 H47A 108.7 .
C48 C47 H47B 108.7 .
C49 C48 C47 120.7(5) .
C49 C48 C53 118.0(5) .
C53 C48 C47 121.2(5) .
C48 C49 H49 119.5 .
C50 C49 C48 121.0(6) .
C50 C49 H49 119.5 .
C49 C50 S2 121.2(5) .
C49 C50 C51 119.8(5) .
C51 C50 S2 118.9(5) .
C50 C51 H51 119.6 .
C52 C51 C50 120.9(6) .
C52 C51 H51 119.6 .
C51 C52 C53 118.7(6) .
C51 C52 C54 120.5(5) .
C53 C52 C54 120.6(5) .
O42 C53 C48 119.0(5) .
O42 C53 C52 119.8(5) .
C48 C53 C52 121.2(5) .
C52 C54 H54A 108.5 .
C52 C54 H54B 108.5 .
H54A C54 H54B 107.5 .
C55 C54 C52 115.0(5) .
C55 C54 H54A 108.5 .
C55 C54 H54B 108.5 .
C56 C55 C54 121.3(5) .
C56 C55 C60 117.5(5) .
C60 C55 C54 121.2(5) .
C55 C56 H56 119.3 .
C55 C56 C57 121.5(6) .
C57 C56 H56 119.3 .
C56 C57 S3 120.1(5) .
C58 C57 S3 119.2(4) .
C58 C57 C56 120.6(5) .
C57 C58 H58 119.9 .
C57 C58 C59 120.2(5) .
C59 C58 H58 119.9 .
C58 C59 C60 117.8(5) .
C58 C59 C61 120.7(5) .
C60 C59 C61 121.4(5) .
O41 C60 C55 119.9(5) .
O41 C60 C59 117.7(5) .
C55 C60 C59 122.3(5) .
C59 C61 H61A 108.3 .
C59 C61 H61B 108.3 .
H61A C61 H61B 107.4 .
C62 C61 C59 115.8(5) .
C62 C61 H61A 108.3 .
C62 C61 H61B 108.3 .
C63 C62 C61 119.5(5) .
C67 C62 C61 121.6(5) .
C67 C62 C63 118.8(5) .
C62 C63 H63 120.1 .
C62 C63 C64 119.7(5) .
C64 C63 H63 120.1 .
C63 C64 S4 119.7(4) .
C65 C64 S4 119.6(4) .
C65 C64 C63 120.7(5) .
C64 C65 H65 120.1 .
C64 C65 C66 119.8(5) .
C66 C65 H65 120.1 .
C65 C66 C67 118.9(5) .
C65 C66 C68 119.0(5) .
C67 C66 C68 122.1(5) .
O44 C67 C62 118.7(5) .
O44 C67 C66 119.4(6) .
C62 C67 C66 121.9(5) .
C44 C68 C66 112.5(4) .
C44 C68 H68A 109.1 .
C44 C68 H68B 109.1 .
C66 C68 H68A 109.1 .
C66 C68 H68B 109.1 .
H68A C68 H68B 107.8 .
N12 C69 H69 119.8 .
N12 C69 C70 120.5(6) .
C70 C69 H69 119.8 .
C69 C70 H70 119.8 .
C69 C70 C71 120.4(6) .
C71 C70 H70 119.8 .
C70 C71 C76 119.8(5) .
C72 C71 C70 117.8(6) .
C72 C71 C76 122.4(6) .
C71 C72 H72 120.0 .
C73 C72 C71 120.1(6) .
C73 C72 H72 120.0 .
N12 C73 C72 120.5(6) .
N12 C73 H73 119.7 .
C72 C73 H73 119.7 .
N13 C74 H74 119.7 .
N13 C74 C75 120.5(6) .
C75 C74 H74 119.7 .
C74 C75 H75 120.1 .
C74 C75 C76 119.9(6) .
C76 C75 H75 120.1 .
C75 C76 C71 120.1(5) .
C77 C76 C71 122.1(5) .
C77 C76 C75 117.8(6) .
C76 C77 H77 119.8 .
C78 C77 C76 120.4(6) .
C78 C77 H77 119.8 .
N13 C78 C77 120.5(6) .
N13 C78 H78 119.8 .
C77 C78 H78 119.8 .
H50A O50 H50B 107(5) .
H51A O51 H51B 98(4) .
H52A O52 H52B 105(5) .
H53A O53 H53B 109.5 .
H55A O55 H55B 109.6 .

loop_
_geom_bond_atom_site_label_1
_geom_bond_atom_site_label_2
_geom_bond_distance
_geom_bond_site_symmetry_2
Nd1 O1 2.447(4) .
Nd1 O2 2.464(4) .
Nd1 O3 2.489(4) .
Nd1 O4 2.446(4) .
Nd1 O5 2.667(4) .
Nd1 O7 2.628(4) .
Nd1 O8 2.620(4) .
Nd1 O9 2.692(4) .
Nd1 O11 2.533(4) .
Nd1 O12 2.509(4) .
Nd2 O13 2.417(4) .
Nd2 O14 2.488(4) .
Nd2 O15 2.453(4) .
Nd2 O16 2.488(4) .
Nd2 O17 2.573(4) .
Nd2 O18 2.581(4) .
Nd2 O19 2.668(4) .
Nd2 O21 2.364(4) .
Nd2 O35 2.428(4) .
Nd3 O22 2.334(4) .
Nd3 O23 2.488(4) .
Nd3 O24 2.425(4) .
Nd3 O25 2.521(4) .
Nd3 O26 2.503(4) .
Nd3 O27 2.461(4) .
Nd3 O28 2.394(4) .
Nd3 O29 2.442(4) .
S1 O29 1.472(4) .
S1 O30 1.468(5) .
S1 O31 1.459(4) .
S1 C42 1.781(6) .
S2 O32 1.419(7) .
S2 O33 1.408(5) .
S2 O34 1.477(7) .
S2 C50 1.763(6) .
S3 O35 1.467(4) .
S3 O36 1.467(5) .
S3 O37 1.449(4) .
S3 C57 1.764(6) .
S4 O38 1.464(4) .
S4 O39 1.454(5) .
S4 O40 1.465(4) .
S4 C64 1.767(5) .
O1 N1 1.329(6) .
O2 N2 1.328(6) .
O3 N3 1.327(6) .
O4 N4 1.316(6) .
O5 N6 1.262(6) .
O6 N6 1.241(6) .
O7 N6 1.270(7) .
O8 N5 1.255(6) .
O9 N5 1.269(7) .
O10 N5 1.239(7) .
O11 H11A 0.86(2) .
O11 H11B 0.86(2) .
O12 H12A 0.86(2) .
O12 H12B 0.86(2) .
O13 N7 1.324(6) .
O14 H14A 0.8897 .
O14 H14B 0.8889 .
O15 H15A 0.9100 .
O15 H15B 0.9086 .
O16 H16A 0.8952 .
O16 H16B 0.8949 .
O17 H17A 0.89(2) .
O17 H17B 0.87(2) .
O18 N8 1.267(6) .
O19 N8 1.253(6) .
O20 N8 1.240(6) .
O21 N9 1.327(6) .
O22 N10 1.326(6) .
O23 H23A 0.8792 .
O23 H23B 0.8794 .
O24 H24A 0.86(2) .
O24 H24B 0.88(2) .
O25 H25A 0.8732 .
O25 H25B 0.8738 .
O26 H26A 0.8852 .
O26 H26B 0.8846 .
O27 H27A 0.8733 .
O27 H27B 0.8725 .
O28 N11 1.321(6) .
O41 H41 0.8400 .
O41 C60 1.358(7) .
O42 C53 1.347(7) .
O43 H43 0.8400 .
O43 C45 1.363(7) .
O44 H44 0.8400 .
O44 C67 1.361(7) .
O45 N12 1.330(7) .
O46 N13 1.347(6) .
O47 N14 1.182(11) .
O48 N14 1.255(11) .
O49 N14 1.203(12) .
N1 C1 1.352(8) .
N1 C5 1.356(7) .
N2 C6 1.336(8) .
N2 C10 1.343(8) .
N3 C11 1.356(7) .
N3 C15 1.350(7) .
N4 C16 1.346(8) .
N4 C20 1.356(7) .
N7 C21 1.347(10) .
N7 C25 1.331(9) .
N9 C26 1.346(8) .
N9 C30 1.353(7) .
N10 C31 1.349(8) .
N10 C35 1.349(8) .
N11 C36 1.352(8) .
N11 C40 1.349(8) .
N12 C69 1.356(8) .
N12 C73 1.355(8) .
N13 C74 1.361(7) .
N13 C78 1.340(8) .
C1 H1 0.9500 .
C1 C2 1.370(8) .
C2 H2 0.9500 .
C2 C3 1.403(8) .
C3 C3 1.482(11) 2_757
C3 C4 1.393(8) .
C4 H4 0.9500 .
C4 C5 1.383(8) .
C5 H5 0.9500 .
C6 H6 0.9500 .
C6 C7 1.389(8) .
C7 H7 0.9500 .
C7 C8 1.389(8) .
C8 C8 1.463(12) 2_756
C8 C9 1.398(8) .
C9 H9 0.9500 .
C9 C10 1.375(9) .
C10 H10 0.9500 .
C11 H11 0.9500 .
C11 C12 1.373(8) .
C12 H12 0.9500 .
C12 C13 1.395(8) .
C13 C13 1.488(11) 2_656
C13 C14 1.373(8) .
C14 H14 0.9500 .
C14 C15 1.385(8) .
C15 H15 0.9500 .
C16 H16 0.9500 .
C16 C17 1.369(9) .
C17 H17 0.9500 .
C17 C18 1.392(9) .
C18 C18 1.468(12) 2_657
C18 C19 1.410(8) .
C19 H19 0.9500 .
C19 C20 1.366(8) .
C20 H20 0.9500 .
C21 H21 0.9500 .
C21 C22 1.389(9) .
C22 H22 0.9500 .
C22 C23 1.368(11) .
C23 C23 1.495(13) 2_667
C23 C24 1.380(11) .
C24 H24 0.9500 .
C24 C25 1.387(9) .
C25 H25 0.9500 .
C26 H26 0.9500 .
C26 C27 1.368(9) .
C27 H27 0.9500 .
C27 C28 1.393(8) .
C28 C29 1.399(8) .
C28 C33 1.469(8) .
C29 H29 0.9500 .
C29 C30 1.373(8) .
C30 H30 0.9500 .
C31 H31 0.9500 .
C31 C32 1.365(8) .
C32 H32 0.9500 .
C32 C33 1.414(8) .
C33 C34 1.385(8) .
C34 H34 0.9500 .
C34 C35 1.368(9) .
C35 H35 0.9500 .
C36 H36 0.9500 .
C36 C37 1.369(9) .
C37 H37 0.9500 .
C37 C38 1.402(8) .
C38 C38 1.469(11) 2_765
C38 C39 1.409(8) .
C39 H39 0.9500 .
C39 C40 1.370(8) .
C40 H40 0.9500 .
C41 H41A 0.9500 .
C41 C42 1.381(8) .
C41 C46 1.392(8) .
C42 C43 1.389(8) .
C43 H43A 0.9500 .
C43 C44 1.386(8) .
C44 C45 1.420(8) .
C44 C68 1.525(8) .
C45 C46 1.401(8) .
C46 C47 1.523(8) .
C47 H47A 0.9900 .
C47 H47B 0.9900 .
C47 C48 1.512(8) .
C48 C49 1.399(8) .
C48 C53 1.403(8) .
C49 H49 0.9500 .
C49 C50 1.382(8) .
C50 C51 1.410(8) .
C51 H51 0.9500 .
C51 C52 1.366(8) .
C52 C53 1.419(8) .
C52 C54 1.524(8) .
C54 H54A 0.9900 .
C54 H54B 0.9900 .
C54 C55 1.521(8) .
C55 C56 1.375(8) .
C55 C60 1.404(8) .
C56 H56 0.9500 .
C56 C57 1.388(8) .
C57 C58 1.387(8) .
C58 H58 0.9500 .
C58 C59 1.391(8) .
C59 C60 1.411(8) .
C59 C61 1.524(8) .
C61 H61A 0.9900 .
C61 H61B 0.9900 .
C61 C62 1.520(8) .
C62 C63 1.398(8) .
C62 C67 1.392(9) .
C63 H63 0.9500 .
C63 C64 1.408(8) .
C64 C65 1.393(8) .
C65 H65 0.9500 .
C65 C66 1.399(7) .
C66 C67 1.399(8) .
C66 C68 1.526(8) .
C68 H68A 0.9900 .
C68 H68B 0.9900 .
C69 H69 0.9500 .
C69 C70 1.365(9) .
C70 H70 0.9500 .
C70 C71 1.404(8) .
C71 C72 1.390(8) .
C71 C76 1.487(9) .
C72 H72 0.9500 .
C72 C73 1.377(9) .
C73 H73 0.9500 .
C74 H74 0.9500 .
C74 C75 1.364(9) .
C75 H75 0.9500 .
C75 C76 1.397(8) .
C76 C77 1.393(8) .
C77 H77 0.9500 .
C77 C78 1.368(9) .
C78 H78 0.9500 .
O50 H50A 0.86(2) .
O50 H50B 0.86(2) .
O51 H51A 0.88(2) .
O51 H51B 0.88(2) .
O52 H52A 0.86(2) .
O52 H52B 0.87(2) .
O53 H53A 0.8703 .
O53 H53B 0.8698 .
O54 H54 0.8698 .
O55 H55A 0.8697 .
O55 H55B 0.8697 .

loop_
_geom_hbond_atom_site_label_D
_geom_hbond_atom_site_label_H
_geom_hbond_atom_site_label_A
_geom_hbond_distance_DH
_geom_hbond_distance_HA
_geom_hbond_distance_DA
_geom_hbond_angle_DHA
_geom_hbond_site_symmetry_A
O25 H25B O46 0.87 1.93 2.681(6) 142.5 1_654
C1 H1 O50 0.95 2.63 3.261(8) 124.1 2_656
C2 H2 O55 0.95 2.61 3.554(12) 173.2 1_546
C4 H4 O55 0.95 2.57 3.510(10) 170.6 2_766
C5 H5 O2 0.95 2.35 3.154(7) 141.9 .
C5 H5 O11 0.95 2.58 3.122(7) 116.4 .
C6 H6 O57A 0.95 2.59 3.540(12) 172.9 1_545
C10 H10 O47 0.95 2.43 3.203(9) 137.9 1_655
C12 H12 O61B 0.95 2.66 3.567(16) 161.0 1_545
C15 H15 O4 0.95 2.23 3.035(7) 142.5 .
C15 H15 O12 0.95 2.54 3.073(7) 115.8 .
C16 H16 O56 0.95 2.35 3.179(9) 146.0 1_556
C16 H16 O58B 0.95 2.65 3.372(16) 133.2 2_666
C21 H21 O58A 0.95 2.64 3.397(15) 137.2 2_666
C21 H21 O58B 0.95 2.63 3.128(16) 113.2 2_666
C22 H22 O58B 0.95 2.28 2.971(17) 129.1 2_666
C26 H26 O19 0.95 2.38 3.119(8) 133.9 .
C30 H30 O34 0.95 2.35 3.244(9) 156.9 2_666
C31 H31 O38 0.95 2.34 3.284(7) 175.6 2_766
C32 H32 O18 0.95 2.49 3.335(7) 147.9 2_666
C36 H36 O6 0.95 2.48 3.357(8) 154.0 2_766
C37 H37 O47 0.95 2.50 3.377(10) 152.9 2_666
C39 H39 O47 0.95 2.52 3.391(10) 152.9 1_654
C39 H39 O48 0.95 2.59 3.290(9) 130.5 1_654
C40 H40 O30 0.95 2.58 3.399(7) 143.9 .
C41 H41A O9 0.95 2.52 3.421(7) 157.5 1_554
C43 H43A O27 0.95 2.64 3.481(7) 148.3 .
C56 H56 O19 0.95 2.35 3.240(7) 155.9 .
C58 H58 O5 0.95 2.49 3.380(7) 156.1 .
C69 H69 O31 0.95 2.25 3.192(8) 173.6 2_666
C70 H70 O8 0.95 2.55 3.169(7) 123.0 2_667
C72 H72 O60B 0.95 2.54 3.491(18) 177.5 2_666
C73 H73 O54 0.95 2.41 3.356(9) 170.9 2_666
C74 H74 O37 0.95 2.21 3.147(7) 170.3 2_667
C75 H75 O7 0.95 2.63 3.150(8) 114.6 2_667
C75 H75 O8 0.95 2.57 3.500(8) 167.3 2_667
C77 H77 O60B 0.95 2.59 3.497(18) 159.7 2_666
O24 H24A S4 0.86(2) 2.97(4) 3.801(4) 161(9) 2_766
O24 H24A O38 0.86(2) 1.86(2) 2.725(6) 174(9) 2_766
O12 H12A O37 0.86(2) 1.94(5) 2.739(6) 153(11) .
O11 H11B O31 0.86(2) 1.88(3) 2.726(6) 168(9) 1_556
O12 H12B O58A 0.86(2) 2.10(6) 2.875(12) 149(9) 2_666
O12 H12B O58B 0.86(2) 1.86(3) 2.720(15) 174(11) 2_666
O24 H24B O51 0.88(2) 1.87(6) 2.662(6) 148(11) 1_655
O17 H17A O54 0.89(2) 2.17(6) 2.937(8) 144(9) 2_666
O17 H17B S3 0.87(2) 2.97(9) 3.532(5) 124(8) .
O17 H17B O36 0.87(2) 1.99(7) 2.745(7) 143(10) .
O50 H50A O33 0.86(2) 1.93(4) 2.749(7) 159(10) .
O50 H50B O57A 0.86(2) 1.98(6) 2.727(11) 145(9) 2_666
O50 H50B O57B 0.86(2) 1.85(3) 2.707(14) 171(10) 2_666
O52 H52A O40 0.86(2) 2.23(8) 2.910(7) 136(10) 1_455
O52 H52B O17 0.87(2) 2.20(6) 2.988(7) 150(9) .
O51 H51A O6 0.88(2) 2.20(8) 2.921(7) 138(10) 2_666
O51 H51B O46 0.88(2) 1.98(3) 2.840(8) 163(9) 1_554

loop_
_geom_torsion_atom_site_label_1
_geom_torsion_atom_site_label_2
_geom_torsion_atom_site_label_3
_geom_torsion_atom_site_label_4
_geom_torsion
_geom_torsion_site_symmetry_1
_geom_torsion_site_symmetry_4
Nd1 O1 N1 C1 139.1(5) . .
Nd1 O1 N1 C5 -41.2(7) . .
Nd1 O2 N2 C6 -76.2(7) . .
Nd1 O2 N2 C10 106.2(6) . .
Nd1 O3 N3 C11 143.0(4) . .
Nd1 O3 N3 C15 -39.0(7) . .
Nd1 O4 N4 C16 102.2(7) . .
Nd1 O4 N4 C20 -80.2(7) . .
Nd1 O5 N6 O6 178.0(5) . .
Nd1 O5 N6 O7 -1.0(5) . .
Nd1 O7 N6 O5 1.0(5) . .
Nd1 O7 N6 O6 -178.0(5) . .
Nd1 O8 N5 O9 -2.6(5) . .
Nd1 O8 N5 O10 178.3(5) . .
Nd1 O9 N5 O8 2.6(5) . .
Nd1 O9 N5 O10 -178.4(5) . .
Nd2 O13 N7 C21 -91.0(7) . .
Nd2 O13 N7 C25 91.7(7) . .
Nd2 O18 N8 O19 15.7(5) . .
Nd2 O18 N8 O20 -164.2(5) . .
Nd2 O19 N8 O18 -15.1(5) . .
Nd2 O19 N8 O20 164.9(5) . .
Nd2 O21 N9 C26 80.8(7) . .
Nd2 O21 N9 C30 -102.9(5) . .
Nd3 O22 N10 C31 -69.9(8) . .
Nd3 O22 N10 C35 113.5(6) . .
Nd3 O28 N11 C36 94.7(6) . .
Nd3 O28 N11 C40 -89.5(6) . .
S1 C42 C43 C44 -176.9(4) . .
S2 C50 C51 C52 178.4(4) . .
S3 C57 C58 C59 173.3(4) . .
S4 C64 C65 C66 -178.8(4) . .
O1 N1 C1 C2 179.9(5) . .
O1 N1 C5 C4 178.8(5) . .
O2 N2 C6 C7 -176.9(5) . .
O2 N2 C10 C9 176.1(5) . .
O3 N3 C11 C12 179.5(5) . .
O3 N3 C15 C14 179.5(5) . .
O4 N4 C16 C17 177.6(6) . .
O4 N4 C20 C19 -178.2(5) . .
O13 N7 C21 C22 -175.4(7) . .
O13 N7 C25 C24 174.9(6) . .
O21 N9 C26 C27 175.0(6) . .
O21 N9 C30 C29 -175.5(5) . .
O22 N10 C31 C32 -172.4(5) . .
O22 N10 C35 C34 170.9(6) . .
O28 N11 C36 C37 175.9(5) . .
O28 N11 C40 C39 -176.0(5) . .
O29 S1 C42 C41 121.3(4) . .
O29 S1 C42 C43 -61.8(5) . .
O30 S1 O29 Nd3 -22.7(5) . .
O30 S1 C42 C41 -119.9(4) . .
O30 S1 C42 C43 57.0(5) . .
O31 S1 O29 Nd3 -150.0(4) . .
O31 S1 C42 C41 2.3(5) . .
O31 S1 C42 C43 179.2(4) . .
O32 S2 C50 C49 -1.1(7) . .
O32 S2 C50 C51 179.3(6) . .
O33 S2 C50 C49 127.0(6) . .
O33 S2 C50 C51 -52.6(6) . .
O34 S2 C50 C49 -115.6(6) . .
O34 S2 C50 C51 64.8(6) . .
O35 S3 C57 C56 -56.4(5) . .
O35 S3 C57 C58 127.7(5) . .
O36 S3 O35 Nd2 10.5(5) . .
O36 S3 C57 C56 62.5(5) . .
O36 S3 C57 C58 -113.4(5) . .
O37 S3 O35 Nd2 -116.0(4) . .
O37 S3 C57 C56 -175.6(5) . .
O37 S3 C57 C58 8.4(5) . .
O38 S4 C64 C63 -89.0(5) . .
O38 S4 C64 C65 88.3(5) . .
O39 S4 C64 C63 31.9(5) . .
O39 S4 C64 C65 -150.9(5) . .
O40 S4 C64 C63 153.2(4) . .
O40 S4 C64 C65 -29.5(5) . .
O43 C45 C46 C41 -176.6(5) . .
O43 C45 C46 C47 1.4(8) . .
O45 N12 C69 C70 -173.6(5) . .
O45 N12 C73 C72 173.3(6) . .
O46 N13 C74 C75 -173.2(6) . .
O46 N13 C78 C77 173.1(5) . .
N1 C1 C2 C3 0.5(9) . .
N2 C6 C7 C8 0.6(10) . .
N3 C11 C12 C13 2.1(9) . .
N4 C16 C17 C18 -0.1(12) . .
N7 C21 C22 C23 -0.3(13) . .
N9 C26 C27 C28 0.4(12) . .
N10 C31 C32 C33 0.5(9) . .
N11 C36 C37 C38 0.1(10) . .
N12 C69 C70 C71 -1.2(9) . .
N13 C74 C75 C76 0.3(10) . .
C1 N1 C5 C4 -1.5(8) . .
C1 C2 C3 C3 178.0(7) . 2_757
C1 C2 C3 C4 0.1(9) . .
C2 C3 C4 C5 -1.3(8) . .
C3 C3 C4 C5 -179.3(6) 2_757 .
C3 C4 C5 N1 2.1(8) . .
C5 N1 C1 C2 0.3(9) . .
C6 N2 C10 C9 -1.5(10) . .
C6 C7 C8 C8 178.7(7) . 2_756
C6 C7 C8 C9 -1.2(9) . .
C7 C8 C9 C10 0.5(9) . .
C8 C8 C9 C10 -179.5(7) 2_756 .
C8 C9 C10 N2 0.9(10) . .
C10 N2 C6 C7 0.8(9) . .
C11 N3 C15 C14 -2.5(8) . .
C11 C12 C13 C13 179.0(6) . 2_656
C11 C12 C13 C14 -4.3(8) . .
C12 C13 C14 C15 3.4(9) . .
C13 C13 C14 C15 -179.9(6) 2_656 .
C13 C14 C15 N3 0.0(9) . .
C15 N3 C11 C12 1.5(9) . .
C16 N4 C20 C19 -0.6(9) . .
C16 C17 C18 C18 179.7(8) . 2_657
C16 C17 C18 C19 0.8(10) . .
C17 C18 C19 C20 -1.4(9) . .
C18 C18 C19 C20 179.7(6) 2_657 .
C18 C19 C20 N4 1.4(9) . .
C20 N4 C16 C17 0.0(10) . .
C21 N7 C25 C24 -2.3(11) . .
C21 C22 C23 C23 178.2(8) . 2_667
C21 C22 C23 C24 -0.8(12) . .
C22 C23 C24 C25 0.3(11) . .
C23 C23 C24 C25 -178.6(8) 2_667 .
C23 C24 C25 N7 1.2(11) . .
C25 N7 C21 C22 1.9(11) . .
C26 N9 C30 C29 0.7(9) . .
C26 C27 C28 C29 0.9(10) . .
C26 C27 C28 C33 -176.9(7) . .
C27 C28 C29 C30 -1.3(9) . .
C27 C28 C33 C32 156.8(6) . .
C27 C28 C33 C34 -23.5(9) . .
C28 C29 C30 N9 0.5(9) . .
C28 C33 C34 C35 -178.0(6) . .
C29 C28 C33 C32 -20.9(9) . .
C29 C28 C33 C34 158.9(6) . .
C30 N9 C26 C27 -1.2(10) . .
C31 N10 C35 C34 -5.6(9) . .
C31 C32 C33 C28 176.5(6) . .
C31 C32 C33 C34 -3.3(9) . .
C32 C33 C34 C35 1.8(9) . .
C33 C28 C29 C30 176.5(6) . .
C33 C34 C35 N10 2.6(10) . .
C35 N10 C31 C32 4.1(9) . .
C36 N11 C40 C39 -0.3(9) . .
C36 C37 C38 C38 -178.8(7) . 2_765
C36 C37 C38 C39 -0.3(9) . .
C37 C38 C39 C40 0.2(9) . .
C38 C38 C39 C40 178.7(7) 2_765 .
C38 C39 C40 N11 0.1(9) . .
C40 N11 C36 C37 0.2(9) . .
C41 C42 C43 C44 -0.1(8) . .
C41 C46 C47 C48 -100.8(6) . .
C42 S1 O29 Nd3 94.1(4) . .
C42 C41 C46 C45 -0.1(8) . .
C42 C41 C46 C47 -178.2(5) . .
C42 C43 C44 C45 1.7(8) . .
C42 C43 C44 C68 -178.1(5) . .
C43 C44 C45 O43 175.9(5) . .
C43 C44 C45 C46 -2.6(8) . .
C43 C44 C68 C66 100.4(6) . .
C44 C45 C46 C41 1.8(8) . .
C44 C45 C46 C47 179.8(5) . .
C45 C44 C68 C66 -79.5(6) . .
C45 C46 C47 C48 81.1(7) . .
C46 C41 C42 S1 176.1(4) . .
C46 C41 C42 C43 -0.8(8) . .
C46 C47 C48 C49 93.4(7) . .
C46 C47 C48 C53 -90.2(7) . .
C47 C48 C49 C50 177.3(5) . .
C47 C48 C53 O42 -1.8(8) . .
C47 C48 C53 C52 178.1(5) . .
C48 C49 C50 S2 -177.1(4) . .
C48 C49 C50 C51 2.5(9) . .
C49 C48 C53 O42 174.7(5) . .
C49 C48 C53 C52 -5.5(8) . .
C49 C50 C51 C52 -1.2(9) . .
C50 C51 C52 C53 -3.4(8) . .
C50 C51 C52 C54 -178.1(5) . .
C51 C52 C53 O42 -173.4(6) . .
C51 C52 C53 C48 6.8(8) . .
C51 C52 C54 C55 -92.4(7) . .
C52 C54 C55 C56 105.6(6) . .
C52 C54 C55 C60 -77.1(7) . .
C53 C48 C49 C50 0.8(8) . .
C53 C52 C54 C55 92.9(7) . .
C54 C52 C53 O42 1.4(8) . .
C54 C52 C53 C48 -178.4(5) . .
C54 C55 C56 C57 177.3(5) . .
C54 C55 C60 O41 -5.0(8) . .
C54 C55 C60 C59 179.2(5) . .
C55 C56 C57 S3 -172.8(4) . .
C55 C56 C57 C58 3.1(9) . .
C56 C55 C60 O41 172.4(5) . .
C56 C55 C60 C59 -3.4(8) . .
C56 C57 C58 C59 -2.6(8) . .
C57 S3 O35 Nd2 127.8(4) . .
C57 C58 C59 C60 -0.8(8) . .
C57 C58 C59 C61 -176.9(5) . .
C58 C59 C60 O41 -172.1(5) . .
C58 C59 C60 C55 3.9(8) . .
C58 C59 C61 C62 -108.1(6) . .
C59 C61 C62 C63 87.5(7) . .
C59 C61 C62 C67 -94.9(7) . .
C60 C55 C56 C57 -0.1(8) . .
C60 C59 C61 C62 76.0(7) . .
C61 C59 C60 O41 4.0(8) . .
C61 C59 C60 C55 179.9(5) . .
C61 C62 C63 C64 178.4(5) . .
C61 C62 C67 O44 -5.1(9) . .
C61 C62 C67 C66 177.7(5) . .
C62 C63 C64 S4 179.7(4) . .
C62 C63 C64 C65 2.5(8) . .
C63 C62 C67 O44 172.5(5) . .
C63 C62 C67 C66 -4.7(9) . .
C63 C64 C65 C66 -1.6(8) . .
C64 C65 C66 C67 -2.3(8) . .
C64 C65 C66 C68 179.4(5) . .
C65 C66 C67 O44 -171.7(5) . .
C65 C66 C67 C62 5.5(9) . .
C65 C66 C68 C44 -87.7(6) . .
C67 C62 C63 C64 0.7(8) . .
C67 C66 C68 C44 94.1(6) . .
C68 C44 C45 O43 -4.3(8) . .
C68 C44 C45 C46 177.3(5) . .
C68 C66 C67 O44 6.6(8) . .
C68 C66 C67 C62 -176.2(5) . .
C69 N12 C73 C72 -6.6(9) . .
C69 C70 C71 C72 -3.4(9) . .
C69 C70 C71 C76 176.5(5) . .
C70 C71 C72 C73 3.1(9) . .
C70 C71 C76 C75 -17.8(8) . .
C70 C71 C76 C77 159.9(6) . .
C71 C72 C73 N12 1.9(9) . .
C71 C76 C77 C78 -172.7(6) . .
C72 C71 C76 C75 162.1(6) . .
C72 C71 C76 C77 -20.2(9) . .
C73 N12 C69 C70 6.2(9) . .
C74 N13 C78 C77 -4.8(9) . .
C74 C75 C76 C71 172.8(6) . .
C74 C75 C76 C77 -5.0(9) . .
C75 C76 C77 C78 5.0(9) . .
C76 C71 C72 C73 -176.8(6) . .
C76 C77 C78 N13 -0.2(9) . .
C78 N13 C74 C75 4.8(9) . .

loop_
_twin_individual_id
_twin_individual_mass_fraction_refined
1 0.5075(6)
2 0.4925(6)
